data_7720779
loop_
_publ_author_name
'&#xd6;zcan, Elif'

_publ_section_title
;
 A Zn(II)-based metal-organic framework constructed from
 cyclotriphosphazene hexacarboxylate and &#x3c0;-conjugated bisterpyridine
 ligands for dual applications in dye photodegradation and VOC sensing.
;
_journal_issue 19
_journal_name_full 'Dalton transactions (Cambridge, England : 2003)'
_journal_page_first 7662
_journal_page_last 7673
_journal_paper_doi 10.1039/d6dt00537c
_journal_volume 55
_journal_year 2026
_chemical_formula_moiety 'C114 H72 N15 O18 P3 Zn4, 2[HCOO], 2[H2O], 4[C3H7NO], 1[H2O]'
_chemical_formula_sum 'C128 H108 N19 O29 P3 Zn4'
_chemical_formula_weight 2730.72
_space_group_crystal_system triclinic
_space_group_IT_number 2
_space_group_name_Hall '-P 1'
_space_group_name_H-M_alt 'P -1'
_atom_sites_solution_hydrogens geom
_atom_sites_solution_primary dual
_audit_creation_date 2024-07-11
_audit_creation_method
;
Olex2 1.5
(compiled 2024.02.16 svn.r378c4104 for OlexSys, GUI svn.r6928)
;
_audit_update_record
;
2024-07-11 deposited with the CCDC.	2026-03-30 downloaded from the CCDC.
;
_cell_angle_alpha 89.065(3)
_cell_angle_beta 83.323(3)
_cell_angle_gamma 70.045(3)
_cell_formula_units_Z 2
_cell_length_a 14.7500(10)
_cell_length_b 18.5661(13)
_cell_length_c 24.1716(18)
_cell_measurement_reflns_used 7008
_cell_measurement_temperature 298
_cell_measurement_theta_max 18.21
_cell_measurement_theta_min 2.26
_cell_volume 6177.8(8)
_computing_molecular_graphics 'Olex2 1.5 (Dolomanov et al., 2009)'
_computing_publication_material 'Olex2 1.5 (Dolomanov et al., 2009)'
_computing_structure_refinement 'SHELXL 2019/3 (Sheldrick, 2015)'
_computing_structure_solution 'SHELXT 2018/2 (Sheldrick, 2018)'
_diffrn_ambient_temperature 298
_diffrn_detector 'Bruker APEX2 area detector'
_diffrn_detector_area_resol_mean 7.9
_diffrn_detector_type 'CCD area detector'
_diffrn_measured_fraction_theta_full 0.995
_diffrn_measured_fraction_theta_max 0.995
_diffrn_measurement_device 'three-circle diffractometer'
_diffrn_measurement_device_type 'Bruker APEX2 microsource'
_diffrn_measurement_method '\w and \f scans'
_diffrn_radiation_monochromator 'mirror optics'
_diffrn_radiation_probe x-ray
_diffrn_radiation_type MoK\a
_diffrn_radiation_wavelength 0.71073
_diffrn_reflns_av_R_equivalents 0.1061
_diffrn_reflns_av_unetI/netI 0.1070
_diffrn_reflns_Laue_measured_fraction_full 0.995
_diffrn_reflns_Laue_measured_fraction_max 0.995
_diffrn_reflns_limit_h_max 17
_diffrn_reflns_limit_h_min -17
_diffrn_reflns_limit_k_max 22
_diffrn_reflns_limit_k_min -22
_diffrn_reflns_limit_l_max 28
_diffrn_reflns_limit_l_min -28
_diffrn_reflns_number 117279
_diffrn_reflns_point_group_measured_fraction_full 0.995
_diffrn_reflns_point_group_measured_fraction_max 0.995
_diffrn_reflns_theta_full 25.146
_diffrn_reflns_theta_max 25.146
_diffrn_reflns_theta_min 1.460
_diffrn_source 'microfocus sealed X-ray tube'
_diffrn_source_type 'Incoatec I\ms'
_diffrn_standards_number 0
_exptl_absorpt_coefficient_mu 0.891
_exptl_absorpt_correction_T_max 0.7349
_exptl_absorpt_correction_T_min 0.6815
_exptl_absorpt_correction_type multi-scan
_exptl_absorpt_process_details
;
SADABS-2016/2 (Bruker,2016/2) was used for absorption correction.
wR2(int) was 0.1039 before and 0.0626 after correction.
The Ratio of minimum to maximum transmission is 0.9273.
The \l/2 correction factor is Not present.
;
_exptl_crystal_colour 'clear light yellow'
_exptl_crystal_colour_lustre clear
_exptl_crystal_colour_modifier light
_exptl_crystal_colour_primary yellow
_exptl_crystal_density_diffrn 1.468
_exptl_crystal_description block
_exptl_crystal_F_000 2812
_exptl_crystal_size_max 0.22
_exptl_crystal_size_mid 0.18
_exptl_crystal_size_min 0.15
_refine_diff_density_max 0.919
_refine_diff_density_min -0.697
_refine_diff_density_rms 0.072
_refine_ls_extinction_method none
_refine_ls_goodness_of_fit_ref 0.982
_refine_ls_hydrogen_treatment constr
_refine_ls_matrix_type full
_refine_ls_number_parameters 1424
_refine_ls_number_reflns 22037
_refine_ls_number_restraints 1147
_refine_ls_restrained_S_all 1.024
_refine_ls_R_factor_all 0.1407
_refine_ls_R_factor_gt 0.0645
_refine_ls_shift/su_max 0.001
_refine_ls_shift/su_mean 0.000
_refine_ls_structure_factor_coef Fsqd
_refine_ls_weighting_details 'w=1/[\s^2^(Fo^2^)+(0.1004P)^2^] where P=(Fo^2^+2Fc^2^)/3'
_refine_ls_weighting_scheme calc
_refine_ls_wR_factor_gt 0.1684
_refine_ls_wR_factor_ref 0.2048
_reflns_Friedel_coverage 0.000
_reflns_number_gt 10059
_reflns_number_total 22037
_reflns_threshold_expression 'I > 2\s(I)'
_cod_data_source_file d6dt00537c2.cif
_cod_data_source_block 24gtu079_h6l_zn_dmf_h2o_0m
_cod_depositor_comments 'Adding full bibliography for 7720779.cif.'
_cod_database_code 7720779
_shelx_shelxl_version_number 2019/3
_shelx_space_group_comment
;
The symmetry employed for this shelxl refinement is uniquely defined
by the following loop, which should always be used as a source of
symmetry information in preference to the above space-group names.
They are only intended as comments.
;
_shelx_estimated_absorpt_t_max 0.878
_shelx_estimated_absorpt_t_min 0.828
_olex2_refinement_description
;
1. Fixed Uiso
 At 1.2 times of:
  All C(H) groups
2. Restrained distances
 O16-C28 = O15-C28
 1.23 with sigma of 0.01
 C28-C24
 1.45 with sigma of 0.01
 C46-C39
 1.45 with sigma of 0.01
 O11-C46 = O12-C46
 1.25 with sigma of 0.005
 O11-O12
 2.241 with sigma of 0.01
 O15-O16
 2.241 with sigma of 0.01
 C36-C41 \\sim C36-C44
 with sigma of 0.02
 C36-C37 \\sim C36-C43
 with sigma of 0.02
 C40-C41 \\sim C45-C44
 with sigma of 0.02
 C40-C39 \\sim C45-C39
 with sigma of 0.02
 C39-C38 \\sim C39-C42
 with sigma of 0.02
 C37-C38 \\sim C43-C42
 with sigma of 0.02
 C36-C40 \\sim C36-C45
 with sigma of 0.04
 C36-C38 \\sim C36-C42
 with sigma of 0.04
 C41-C39 \\sim C44-C39
 with sigma of 0.04
 C39-C37 \\sim C39-C43
 with sigma of 0.04
3. Restrained planarity
 C46, O12, O11, C39
 with sigma of 0.01
4. Uiso/Uaniso restraints and constraints
All non-hydrogen atoms have similar U: within 2A with sigma of 0.01 and sigma
for terminal atoms of 0.02 within 2A
5. Others
 Sof(C42)=Sof(H42)=Sof(C43)=Sof(H43)=Sof(C44)=Sof(H44)=Sof(C45)=Sof(H45)=1-
 FVAR(1)
 Sof(C37)=Sof(H37)=Sof(C38)=Sof(H38)=Sof(C40)=Sof(H40)=Sof(C41)=Sof(H41)=FVAR(1)
6.a Aromatic/amide H refined with riding coordinates:
 C2(H2), C3(H3), C5(H5), C6(H6), C9(H9), C10(H10), C11(H11), C13(H13),
 C16(H16), C17(H17), C19(H19), C20(H20), C23(H23), C25(H25), C26(H26), C27(H27),
  C30(H30), C31(H31), C33(H33), C34(H34), C37(H37), C38(H38), C40(H40),
 C41(H41), C42(H42), C43(H43), C44(H44), C45(H45), C47(H47), C48(H48), C49(H49),
  C50(H50), C53(H53), C55(H55), C58(H58), C59(H59), C60(H60), C61(H61),
 C63(H63), C64(H64), C66(H66), C67(H67), C69(H69), C71(H71), C74(H74), C75(H75),
  C76(H76), C77(H77), C79(H79), C80(H80), C81(H81), C82(H82), C83(H83),
 C84(H84), C85(H85), C86(H86), C89(H89), C91(H91), C94(H94), C95(H95), C96(H96),
  C97(H97), C99(H99), C100(H100), C102(H102), C103(H103), C105(H105),
 C108(H108), C109(H109), C110(H110), C111(H111), C113(H113), C115(H115),
 C116(H116), C117(H117), C118(H118)
;
_smtbx_masks_void_probe_radius 1.2
_smtbx_masks_void_truncation_radius 1.2
_olex2_submission_special_instructions 'No special instructions were received'

loop_
_space_group_symop_operation_xyz
'x, y, z'
'-x, -y, -z'

loop_
_atom_site_label
_atom_site_type_symbol
_atom_site_fract_x
_atom_site_fract_y
_atom_site_fract_z
_atom_site_U_iso_or_equiv
_atom_site_adp_type
_atom_site_occupancy
_atom_site_site_symmetry_order
_atom_site_calc_flag
_atom_site_refinement_flags_posn
_atom_site_refinement_flags_adp
_atom_site_refinement_flags_occupancy
_atom_site_disorder_assembly
_atom_site_disorder_group
Zn1 Zn 1.10879(8) 0.17716(4) 0.26103(3) 0.1152(4) Uani 1 1 d . U . . .
Zn2 Zn 1.00499(5) 0.41333(4) 0.29636(3) 0.0705(2) Uani 1 1 d . U . . .
Zn3 Zn 0.21363(5) 0.27234(4) 0.78226(3) 0.0744(2) Uani 1 1 d . U . . .
Zn4 Zn 0.67519(5) -0.02280(3) 0.26309(3) 0.0596(2) Uani 1 1 d . U . . .
P1 P 0.60022(11) 0.34388(8) 0.53085(6) 0.0556(4) Uani 1 1 d . U . . .
P2 P 0.62286(10) 0.45716(7) 0.59436(6) 0.0498(4) Uani 1 1 d . U . . .
P3 P 0.74326(11) 0.30825(8) 0.60038(6) 0.0604(4) Uani 1 1 d . U . . .
O1 O 0.5123(3) 0.3132(2) 0.53308(15) 0.0697(10) Uani 1 1 d . U . . .
O2 O 0.6212(3) 0.3478(2) 0.46495(14) 0.0646(10) Uani 1 1 d . U . . .
O3 O 0.7286(3) 0.2727(2) 0.65908(15) 0.0779(11) Uani 1 1 d . U . . .
O4 O 0.8562(3) 0.2680(2) 0.58543(15) 0.0690(10) Uani 1 1 d . U . . .
O5 O 0.5519(2) 0.50202(18) 0.64680(13) 0.0541(9) Uani 1 1 d . U . . .
O6 O 0.6473(2) 0.52984(17) 0.57167(13) 0.0540(9) Uani 1 1 d . U . . .
O7 O 1.0372(4) 0.2206(3) 0.3337(2) 0.1240(17) Uani 1 1 d . U . . .
O8 O 1.0517(3) 0.3319(3) 0.35026(19) 0.0999(14) Uani 1 1 d . U . . .
O9 O 0.9148(3) 0.4947(2) 0.34382(15) 0.0692(10) Uani 1 1 d . U . . .
O10 O 1.0070(3) 0.5240(3) 0.39920(17) 0.0970(15) Uani 1 1 d . U . . .
O11 O 0.6036(5) 0.1516(4) 0.2565(3) 0.193(3) Uani 1 1 d D U . . .
O12 O 0.6537(3) 0.0615(2) 0.31592(18) 0.0922(13) Uani 1 1 d D U . . .
O13 O 0.2633(3) 0.1966(2) 0.72016(18) 0.0938(13) Uani 1 1 d . U . . .
O14 O 0.3849(3) 0.0898(2) 0.69681(17) 0.0839(12) Uani 1 1 d . U . . .
O15 O 0.8084(5) -0.0435(4) 0.7757(4) 0.229(4) Uani 1 1 d D U . . .
O16 O 0.8186(9) -0.0814(4) 0.6891(4) 0.322(5) Uani 1 1 d D U . . .
O17 O 0.2485(3) 0.3594(2) 0.76140(18) 0.0782(11) Uani 1 1 d . U . . .
O18 O 0.3137(3) 0.3769(3) 0.83705(19) 0.0942(14) Uani 1 1 d . U . . .
N00K N 0.9955(4) 0.5538(2) -0.21490(18) 0.0641(12) Uani 1 1 d . U . . .
N00R N 1.1161(4) 0.6123(3) -0.2654(2) 0.0717(13) Uani 1 1 d . U . . .
N1 N 0.6892(3) 0.2842(2) 0.55616(17) 0.0578(11) Uani 1 1 d . U . . .
N2 N 0.5659(3) 0.4287(2) 0.55398(16) 0.0498(10) Uani 1 1 d . U . . .
N3 N 0.7176(3) 0.3958(2) 0.61339(16) 0.0536(11) Uani 1 1 d . U . . .
N4 N 0.0663(3) 0.3123(3) 0.7631(2) 0.0702(13) Uani 1 1 d . U . . .
N5 N 0.1411(3) 0.2331(2) 0.8460(2) 0.0629(12) Uani 1 1 d . U . . .
N6 N 0.3264(4) 0.2090(3) 0.8311(2) 0.0828(15) Uani 1 1 d . U . . .
N7 N 0.9743(5) 0.1688(3) 0.2376(2) 0.112(2) Uani 1 1 d . U . . .
N8 N 1.0891(5) 0.2329(3) 0.1867(2) 0.0770(14) Uani 1 1 d . U . . .
N9 N 1.2316(5) 0.2144(3) 0.2441(3) 0.1087(19) Uani 1 1 d . U . . .
N10 N 0.8579(4) 0.5738(3) -0.2760(2) 0.0750(13) Uani 1 1 d . U . . .
N11 N -0.1726(3) -0.0725(3) 1.2767(2) 0.0664(12) Uani 1 1 d . U . . .
N12 N -0.2462(3) -0.0124(2) 1.18832(18) 0.0561(11) Uani 1 1 d . U . . .
N13 N -0.4298(3) 0.0141(2) 1.20452(19) 0.0623(12) Uani 1 1 d . U . . .
C1 C 0.7179(4) 0.5234(3) 0.5262(2) 0.0511(12) Uani 1 1 d . U . . .
C2 C 0.7070(4) 0.5018(3) 0.4755(2) 0.0632(14) Uani 1 1 d . U . . .
H2 H 0.653045 0.488918 0.469883 0.076 Uiso 1 1 calc R U . . .
C3 C 0.7780(4) 0.4988(3) 0.4313(2) 0.0611(14) Uani 1 1 d . U . . .
H3 H 0.772249 0.481971 0.396333 0.073 Uiso 1 1 calc R U . . .
C4 C 0.8556(4) 0.5201(3) 0.4383(2) 0.0524(12) Uani 1 1 d . U . . .
C5 C 0.8650(4) 0.5413(3) 0.4905(2) 0.0712(15) Uani 1 1 d . U . . .
H5 H 0.918134 0.555172 0.496228 0.085 Uiso 1 1 calc R U . . .
C6 C 0.7965(4) 0.5424(3) 0.5349(2) 0.0742(16) Uani 1 1 d . U . . .
H6 H 0.804073 0.555925 0.570512 0.089 Uiso 1 1 calc R U . . .
C7 C 0.9332(4) 0.5127(3) 0.3910(2) 0.0630(14) Uani 1 1 d . U . . .
C8 C 0.8990(4) 0.2706(3) 0.5308(3) 0.0688(15) Uani 1 1 d . U . . .
C9 C 0.9327(4) 0.3299(3) 0.5152(3) 0.0752(16) Uani 1 1 d . U . . .
H9 H 0.926724 0.368745 0.540655 0.090 Uiso 1 1 calc R U . . .
C10 C 0.9124(5) 0.2112(4) 0.4948(3) 0.0862(18) Uani 1 1 d . U . . .
H10 H 0.892827 0.170123 0.506118 0.103 Uiso 1 1 calc R U . . .
C11 C 0.9559(5) 0.2131(4) 0.4406(3) 0.0891(18) Uani 1 1 d . U . . .
H11 H 0.963835 0.173416 0.415504 0.107 Uiso 1 1 calc R U . . .
C12 C 0.9875(4) 0.2726(4) 0.4236(3) 0.0732(15) Uani 1 1 d . U . . .
C13 C 0.9751(4) 0.3306(3) 0.4617(3) 0.0778(17) Uani 1 1 d . U . . .
H13 H 0.995884 0.371261 0.450874 0.093 Uiso 1 1 calc R U . . .
C14 C 1.0282(5) 0.2747(4) 0.3643(3) 0.0923(18) Uani 1 1 d . U . . .
C15 C 0.4767(4) 0.2768(3) 0.5761(2) 0.0649(14) Uani 1 1 d . U . . .
C16 C 0.5288(5) 0.2062(4) 0.5914(3) 0.0910(19) Uani 1 1 d . U . . .
H16 H 0.593087 0.182812 0.576258 0.109 Uiso 1 1 calc R U . . .
C17 C 0.4847(5) 0.1686(4) 0.6305(3) 0.0912(19) Uani 1 1 d . U . . .
H17 H 0.519446 0.119057 0.640446 0.109 Uiso 1 1 calc R U . . .
C18 C 0.3927(4) 0.2028(3) 0.6541(2) 0.0677(15) Uani 1 1 d . U . . .
C19 C 0.3419(5) 0.2750(3) 0.6379(3) 0.0886(19) Uani 1 1 d . U . . .
H19 H 0.278062 0.299223 0.653538 0.106 Uiso 1 1 calc R U . . .
C20 C 0.3840(5) 0.3119(3) 0.5989(3) 0.0832(18) Uani 1 1 d . U . . .
H20 H 0.348918 0.360877 0.588208 0.100 Uiso 1 1 calc R U . . .
C21 C 0.3449(5) 0.1605(4) 0.6930(3) 0.0744(15) Uani 1 1 d . U . . .
C22 C 0.7394(4) 0.1968(4) 0.6713(3) 0.0789(17) Uani 1 1 d . U . . .
C23 C 0.7152(5) 0.1843(4) 0.7246(3) 0.103(2) Uani 1 1 d . U . . .
H23 H 0.686770 0.225149 0.750024 0.123 Uiso 1 1 calc R U . . .
C24 C 0.7733(6) 0.0490(4) 0.7069(5) 0.144(3) Uani 1 1 d D U . . .
C25 C 0.7930(6) 0.0641(4) 0.6540(4) 0.131(3) Uani 1 1 d . U . . .
H25 H 0.818853 0.023171 0.628528 0.157 Uiso 1 1 calc R U . . .
C26 C 0.7769(5) 0.1388(4) 0.6339(3) 0.103(2) Uani 1 1 d . U . . .
H26 H 0.791762 0.147322 0.596501 0.123 Uiso 1 1 calc R U . . .
C27 C 0.7332(5) 0.1093(5) 0.7416(4) 0.130(3) Uani 1 1 d . U . . .
H27 H 0.716474 0.100874 0.778854 0.155 Uiso 1 1 calc R U . . .
C28 C 0.8033(9) -0.0320(5) 0.7258(4) 0.212(4) Uani 1 1 d D U . . .
C29 C 0.4944(4) 0.4685(3) 0.6800(2) 0.0547(13) Uani 1 1 d . U . . .
C30 C 0.5261(4) 0.4337(3) 0.7271(2) 0.0687(15) Uani 1 1 d . U . . .
H30 H 0.587774 0.428200 0.735956 0.082 Uiso 1 1 calc R U . . .
C31 C 0.4639(4) 0.4061(3) 0.7621(2) 0.0705(15) Uani 1 1 d . U . . .
H31 H 0.483681 0.383507 0.795255 0.085 Uiso 1 1 calc R U . . .
C32 C 0.3736(4) 0.4119(3) 0.7483(2) 0.0606(14) Uani 1 1 d . U . . .
C33 C 0.3452(4) 0.4448(3) 0.6996(2) 0.0629(14) Uani 1 1 d . U . . .
H33 H 0.285479 0.447082 0.689258 0.075 Uiso 1 1 calc R U . . .
C34 C 0.4049(4) 0.4750(3) 0.6651(2) 0.0596(14) Uani 1 1 d . U . . .
H34 H 0.384511 0.499117 0.632471 0.072 Uiso 1 1 calc R U . . .
C35 C 0.3080(5) 0.3799(3) 0.7867(3) 0.0743(16) Uani 1 1 d . U . . .
C36 C 0.6215(5) 0.2893(3) 0.4288(2) 0.0677(14) Uani 1 1 d D U . . .
C37 C 0.5730(7) 0.3136(5) 0.3827(4) 0.077(2) Uani 0.679(7) 1 d D U P A 1
H37 H 0.539794 0.365492 0.378568 0.093 Uiso 0.679(7) 1 calc R U P A 1
C38 C 0.5735(7) 0.2621(5) 0.3435(4) 0.084(2) Uani 0.679(7) 1 d D U P A 1
H38 H 0.548734 0.278036 0.309968 0.101 Uiso 0.679(7) 1 calc R U P A 1
C39 C 0.6139(5) 0.1811(4) 0.3554(3) 0.1013(19) Uani 1 1 d D U . . .
C40 C 0.6745(12) 0.1638(8) 0.3917(8) 0.094(3) Uani 0.679(7) 1 d D U P A 1
H40 H 0.717071 0.113576 0.391991 0.113 Uiso 0.679(7) 1 calc R U P A 1
C41 C 0.6799(8) 0.2168(6) 0.4312(5) 0.085(3) Uani 0.679(7) 1 d D U P A 1
H41 H 0.722766 0.201675 0.457927 0.102 Uiso 0.679(7) 1 calc R U P A 1
C42 C 0.5245(12) 0.2360(10) 0.3842(8) 0.082(3) Uani 0.321(7) 1 d D U P A 2
H42 H 0.464976 0.230292 0.381431 0.098 Uiso 0.321(7) 1 calc R U P A 2
C43 C 0.5287(12) 0.2953(10) 0.4150(8) 0.079(3) Uani 0.321(7) 1 d D U P A 2
H43 H 0.473668 0.337346 0.426386 0.094 Uiso 0.321(7) 1 calc R U P A 2
C44 C 0.6969(16) 0.2271(11) 0.4173(11) 0.086(4) Uani 0.321(7) 1 d D U P A 2
H44 H 0.755981 0.221566 0.429919 0.103 Uiso 0.321(7) 1 calc R U P A 2
C45 C 0.686(3) 0.1685(16) 0.3850(18) 0.092(4) Uani 0.321(7) 1 d D U P A 2
H45 H 0.731399 0.119397 0.384929 0.110 Uiso 0.321(7) 1 calc R U P A 2
C46 C 0.6232(3) 0.1302(3) 0.3058(3) 0.145(3) Uani 1 1 d D U . . .
C47 C 0.9145(8) 0.1358(4) 0.2671(4) 0.134(3) Uani 1 1 d . U . . .
H47 H 0.934710 0.110128 0.299273 0.161 Uiso 1 1 calc R U . . .
C48 C 0.8294(8) 0.1381(5) 0.2527(4) 0.134(3) Uani 1 1 d . U . . .
H48 H 0.791552 0.115364 0.275047 0.160 Uiso 1 1 calc R U . . .
C49 C 0.7972(7) 0.1733(4) 0.2055(4) 0.125(3) Uani 1 1 d . U . . .
H49 H 0.737865 0.175249 0.194851 0.150 Uiso 1 1 calc R U . . .
C50 C 0.8579(6) 0.2069(4) 0.1733(3) 0.108(2) Uani 1 1 d . U . . .
H50 H 0.839639 0.230265 0.140096 0.130 Uiso 1 1 calc R U . . .
C51 C 0.9438(6) 0.2050(4) 0.1910(3) 0.0950(19) Uani 1 1 d . U . . .
C52 C 1.0129(6) 0.2387(3) 0.1607(3) 0.0780(17) Uani 1 1 d . U . . .
C53 C 0.9984(5) 0.2760(3) 0.1103(2) 0.0722(16) Uani 1 1 d . U . . .
H53 H 0.943024 0.281122 0.093489 0.087 Uiso 1 1 calc R U . . .
C54 C 1.0667(5) 0.3052(3) 0.0859(2) 0.0628(14) Uani 1 1 d . U . . .
C55 C 1.1472(5) 0.2975(3) 0.1125(3) 0.0730(16) Uani 1 1 d . U . . .
H55 H 1.194667 0.316525 0.096502 0.088 Uiso 1 1 calc R U . . .
C56 C 1.1574(5) 0.2604(3) 0.1641(3) 0.0762(16) Uani 1 1 d . U . . .
C57 C 1.2399(6) 0.2486(4) 0.1960(3) 0.095(2) Uani 1 1 d . U . . .
C58 C 1.3188(6) 0.2666(5) 0.1787(4) 0.115(2) Uani 1 1 d . U . . .
H58 H 1.323152 0.290583 0.144937 0.138 Uiso 1 1 calc R U . . .
C59 C 1.3930(7) 0.2493(5) 0.2111(5) 0.146(3) Uani 1 1 d . U . . .
H59 H 1.448740 0.261019 0.200034 0.175 Uiso 1 1 calc R U . . .
C60 C 1.3824(9) 0.2144(6) 0.2597(5) 0.157(4) Uani 1 1 d . U . . .
H60 H 1.432054 0.201803 0.282476 0.189 Uiso 1 1 calc R U . . .
C61 C 1.3041(8) 0.1981(5) 0.2754(4) 0.146(3) Uani 1 1 d . U . . .
H61 H 1.298887 0.174667 0.309370 0.176 Uiso 1 1 calc R U . . .
C62 C 1.0545(4) 0.3455(3) 0.0333(2) 0.0648(14) Uani 1 1 d . U . . .
C63 C 0.9627(5) 0.3867(3) 0.0189(2) 0.0719(16) Uani 1 1 d . U . . .
H63 H 0.908107 0.387418 0.042712 0.086 Uiso 1 1 calc R U . . .
C64 C 0.9512(4) 0.4263(3) -0.0296(2) 0.0742(16) Uani 1 1 d . U . . .
H64 H 0.888608 0.453316 -0.037659 0.089 Uiso 1 1 calc R U . . .
C65 C 1.0291(4) 0.4277(3) -0.0674(2) 0.0663(14) Uani 1 1 d . U . . .
C66 C 1.1213(5) 0.3835(3) -0.0539(2) 0.0735(16) Uani 1 1 d . U . . .
H66 H 1.175712 0.380558 -0.078745 0.088 Uiso 1 1 calc R U . . .
C67 C 1.1336(5) 0.3443(3) -0.0049(2) 0.0748(16) Uani 1 1 d . U . . .
H67 H 1.196054 0.316326 0.002868 0.090 Uiso 1 1 calc R U . . .
C68 C 1.0176(4) 0.4719(3) -0.1181(2) 0.0614(14) Uani 1 1 d . U . . .
C69 C 0.9346(4) 0.4844(3) -0.1446(2) 0.0640(14) Uani 1 1 d . U . . .
H69 H 0.886215 0.465608 -0.129953 0.077 Uiso 1 1 calc R U . . .
C70 C 0.9260(4) 0.5255(3) -0.1930(2) 0.0660(14) Uani 1 1 d . U . . .
C71 C 1.0865(4) 0.5026(3) -0.1403(2) 0.0626(14) Uani 1 1 d . U . . .
H71 H 1.141359 0.495797 -0.122583 0.075 Uiso 1 1 calc R U . . .
C72 C 1.0739(5) 0.5438(3) -0.1894(2) 0.0637(14) Uani 1 1 d . U . . .
C73 C 1.1399(4) 0.5810(3) -0.2168(2) 0.0640(14) Uani 1 1 d . U . . .
C74 C 1.2205(5) 0.5823(3) -0.1953(3) 0.0797(17) Uani 1 1 d . U . . .
H74 H 1.235818 0.559776 -0.161369 0.096 Uiso 1 1 calc R U . . .
C75 C 1.2789(5) 0.6171(4) -0.2243(3) 0.0868(18) Uani 1 1 d . U . . .
H75 H 1.333648 0.619171 -0.209756 0.104 Uiso 1 1 calc R U . . .
C76 C 1.2570(6) 0.6482(4) -0.2735(3) 0.0901(19) Uani 1 1 d . U . . .
H76 H 1.296635 0.671115 -0.294019 0.108 Uiso 1 1 calc R U . . .
C77 C 1.1740(5) 0.6451(3) -0.2927(3) 0.0855(18) Uani 1 1 d . U . . .
H77 H 1.157958 0.667253 -0.326670 0.103 Uiso 1 1 calc R U . . .
C78 C 0.8431(5) 0.5420(3) -0.2266(2) 0.0673(15) Uani 1 1 d . U . . .
C79 C 0.7574(5) 0.5300(4) -0.2084(3) 0.0780(16) Uani 1 1 d . U . . .
H79 H 0.748333 0.509435 -0.173695 0.094 Uiso 1 1 calc R U . . .
C80 C 0.6855(5) 0.5495(4) -0.2435(3) 0.096(2) Uani 1 1 d . U . . .
H80 H 0.626590 0.542687 -0.232220 0.115 Uiso 1 1 calc R U . . .
C81 C 0.7007(5) 0.5789(4) -0.2948(3) 0.096(2) Uani 1 1 d . U . . .
H81 H 0.653775 0.590246 -0.319280 0.115 Uiso 1 1 calc R U . . .
C82 C 0.7857(5) 0.5910(4) -0.3087(3) 0.0871(18) Uani 1 1 d . U . . .
H82 H 0.794991 0.612473 -0.343010 0.105 Uiso 1 1 calc R U . . .
C83 C 0.4222(5) 0.1973(4) 0.8219(4) 0.103(2) Uani 1 1 d . U . . .
H83 H 0.444974 0.216146 0.789377 0.124 Uiso 1 1 calc R U . . .
C84 C 0.4871(6) 0.1603(5) 0.8564(4) 0.109(2) Uani 1 1 d . U . . .
H84 H 0.552391 0.154356 0.847681 0.131 Uiso 1 1 calc R U . . .
C85 C 0.4563(5) 0.1316(4) 0.9040(4) 0.111(2) Uani 1 1 d . U . . .
H85 H 0.500074 0.105862 0.928574 0.133 Uiso 1 1 calc R U . . .
C86 C 0.3566(5) 0.1414(4) 0.9158(3) 0.0958(19) Uani 1 1 d . U . . .
H86 H 0.332933 0.122881 0.948206 0.115 Uiso 1 1 calc R U . . .
C87 C 0.2959(4) 0.1791(3) 0.8778(3) 0.0732(16) Uani 1 1 d . U . . .
C88 C 0.1895(4) 0.1910(3) 0.8858(3) 0.0626(14) Uani 1 1 d . U . . .
C89 C 0.1439(4) 0.1605(3) 0.9280(2) 0.0636(14) Uani 1 1 d . U . . .
H89 H 0.178964 0.131168 0.954995 0.076 Uiso 1 1 calc R U . . .
C90 C 0.0453(4) 0.1741(3) 0.9299(2) 0.0630(14) Uani 1 1 d . U . . .
C91 C -0.0040(4) 0.2188(3) 0.8882(2) 0.0641(15) Uani 1 1 d . U . . .
H91 H -0.070440 0.229242 0.888614 0.077 Uiso 1 1 calc R U . . .
C92 C 0.0455(4) 0.2472(3) 0.8466(2) 0.0615(14) Uani 1 1 d . U . . .
C93 C 0.0026(4) 0.2907(3) 0.7977(2) 0.0656(14) Uani 1 1 d . U . . .
C94 C -0.0909(5) 0.3063(3) 0.7876(3) 0.0797(17) Uani 1 1 d . U . . .
H94 H -0.133262 0.290660 0.812416 0.096 Uiso 1 1 calc R U . . .
C95 C -0.1226(5) 0.3448(4) 0.7411(3) 0.0928(19) Uani 1 1 d . U . . .
H95 H -0.186116 0.354898 0.733645 0.111 Uiso 1 1 calc R U . . .
C96 C -0.0602(6) 0.3681(4) 0.7059(3) 0.094(2) Uani 1 1 d . U . . .
H96 H -0.080082 0.394634 0.674049 0.112 Uiso 1 1 calc R U . . .
C97 C 0.0324(5) 0.3518(3) 0.7184(3) 0.0871(19) Uani 1 1 d . U . . .
H97 H 0.074511 0.369003 0.694541 0.105 Uiso 1 1 calc R U . . .
C98 C -0.0055(4) 0.1403(3) 0.9730(2) 0.0661(14) Uani 1 1 d . U . . .
C99 C 0.0306(4) 0.1203(3) 1.0239(3) 0.0745(16) Uani 1 1 d . U . . .
H99 H 0.086355 0.129598 1.030821 0.089 Uiso 1 1 calc R U . . .
C100 C -0.0152(4) 0.0870(3) 1.0640(2) 0.0722(16) Uani 1 1 d . U . . .
H100 H 0.010640 0.074179 1.097633 0.087 Uiso 1 1 calc R U . . .
C101 C -0.0985(4) 0.0721(3) 1.0560(2) 0.0614(14) Uani 1 1 d . U . . .
C102 C -0.1324(4) 0.0898(3) 1.0050(3) 0.0759(16) Uani 1 1 d . U . . .
H102 H -0.186938 0.078850 0.997697 0.091 Uiso 1 1 calc R U . . .
C103 C -0.0873(4) 0.1237(4) 0.9642(3) 0.0793(17) Uani 1 1 d . U . . .
H103 H -0.112517 0.135382 0.930301 0.095 Uiso 1 1 calc R U . . .
C104 C -0.1478(4) 0.0388(3) 1.1005(2) 0.0592(13) Uani 1 1 d . U . . .
C105 C -0.2468(4) 0.0513(3) 1.1033(2) 0.0657(15) Uani 1 1 d . U . . .
H105 H -0.281264 0.077371 1.074999 0.079 Uiso 1 1 calc R U . . .
C106 C -0.2947(4) 0.0254(3) 1.1476(2) 0.0589(13) Uani 1 1 d . U . . .
C107 C -0.3991(4) 0.0367(3) 1.1565(3) 0.0647(14) Uani 1 1 d . U . . .
C108 C -0.4613(5) 0.0673(4) 1.1170(3) 0.0837(18) Uani 1 1 d . U . . .
H108 H -0.438126 0.083367 1.083290 0.100 Uiso 1 1 calc R U . . .
C109 C -0.5575(5) 0.0738(4) 1.1275(3) 0.097(2) Uani 1 1 d . U . . .
H109 H -0.600255 0.095449 1.101462 0.116 Uiso 1 1 calc R U . . .
C110 C -0.5887(5) 0.0488(4) 1.1755(3) 0.091(2) Uani 1 1 d . U . . .
H110 H -0.652632 0.050362 1.182931 0.109 Uiso 1 1 calc R U . . .
C111 C -0.5248(5) 0.0209(4) 1.2134(3) 0.0836(18) Uani 1 1 d . U . . .
H111 H -0.547705 0.005645 1.247412 0.100 Uiso 1 1 calc R U . . .
C112 C -0.1499(4) -0.0277(3) 1.1866(2) 0.0570(13) Uani 1 1 d . U . . .
C113 C -0.0995(4) -0.0030(3) 1.1429(2) 0.0607(14) Uani 1 1 d . U . . .
H113 H -0.032808 -0.014475 1.141959 0.073 Uiso 1 1 calc R U . . .
C114 C -0.1078(4) -0.0670(3) 1.2354(2) 0.0591(13) Uani 1 1 d . U . . .
C115 C -0.0102(5) -0.0951(4) 1.2385(3) 0.0872(18) Uani 1 1 d . U . . .
H115 H 0.033593 -0.090836 1.208799 0.105 Uiso 1 1 calc R U . . .
C116 C 0.0214(5) -0.1296(5) 1.2864(3) 0.109(2) Uani 1 1 d . U . . .
H116 H 0.087621 -0.148799 1.289533 0.131 Uiso 1 1 calc R U . . .
C117 C -0.0435(6) -0.1360(5) 1.3297(3) 0.113(2) Uani 1 1 d . U . . .
H117 H -0.022681 -0.160018 1.362248 0.135 Uiso 1 1 calc R U . . .
C118 C -0.1399(5) -0.1060(4) 1.3234(3) 0.0915(19) Uani 1 1 d . U . . .
H118 H -0.184873 -0.108950 1.352880 0.110 Uiso 1 1 calc R U . . .

loop_
_atom_site_aniso_label
_atom_site_aniso_U_11
_atom_site_aniso_U_22
_atom_site_aniso_U_33
_atom_site_aniso_U_23
_atom_site_aniso_U_13
_atom_site_aniso_U_12
Zn1 0.2067(11) 0.0484(5) 0.0643(5) 0.0074(4) -0.0075(6) -0.0130(5)
Zn2 0.0922(5) 0.0649(5) 0.0499(4) 0.0050(3) 0.0014(4) -0.0245(4)
Zn3 0.0849(5) 0.0569(4) 0.0797(5) -0.0013(4) 0.0315(4) -0.0354(4)
Zn4 0.0747(5) 0.0493(4) 0.0583(4) -0.0008(3) 0.0140(3) -0.0329(3)
P1 0.0740(10) 0.0508(9) 0.0508(9) 0.0083(7) -0.0020(7) -0.0348(8)
P2 0.0611(9) 0.0429(8) 0.0489(8) 0.0068(6) 0.0031(7) -0.0255(7)
P3 0.0731(10) 0.0519(9) 0.0562(9) 0.0148(7) -0.0055(8) -0.0229(8)
O1 0.086(3) 0.078(3) 0.068(2) 0.025(2) -0.017(2) -0.055(2)
O2 0.103(3) 0.058(2) 0.047(2) 0.0015(17) -0.0040(19) -0.048(2)
O3 0.107(3) 0.056(2) 0.065(2) 0.0201(19) -0.006(2) -0.022(2)
O4 0.067(2) 0.062(2) 0.068(2) 0.0104(19) -0.0097(19) -0.0084(19)
O5 0.065(2) 0.050(2) 0.053(2) 0.0019(16) 0.0135(16) -0.0333(17)
O6 0.062(2) 0.0428(19) 0.057(2) 0.0079(16) 0.0096(17) -0.0238(16)
O7 0.193(4) 0.093(3) 0.081(3) -0.006(3) 0.002(3) -0.050(3)
O8 0.117(3) 0.088(3) 0.093(3) 0.034(3) -0.013(3) -0.034(3)
O9 0.081(3) 0.073(3) 0.046(2) -0.0030(19) 0.0020(19) -0.020(2)
O10 0.085(3) 0.153(4) 0.065(3) 0.001(3) 0.010(2) -0.062(3)
O11 0.191(6) 0.209(7) 0.186(7) -0.065(6) -0.050(5) -0.066(5)
O12 0.140(4) 0.060(3) 0.088(3) 0.004(2) -0.013(3) -0.049(3)
O13 0.111(3) 0.069(3) 0.098(3) -0.022(2) 0.044(2) -0.043(2)
O14 0.098(3) 0.054(3) 0.097(3) 0.007(2) 0.022(2) -0.032(2)
O15 0.160(5) 0.139(5) 0.332(9) 0.162(6) 0.042(6) -0.007(4)
O16 0.433(9) 0.093(5) 0.330(10) 0.090(6) 0.139(8) -0.011(7)
O17 0.084(3) 0.070(3) 0.091(3) 0.007(2) 0.013(2) -0.047(2)
O18 0.118(4) 0.109(4) 0.064(3) 0.006(3) 0.018(3) -0.059(3)
N00K 0.085(3) 0.053(3) 0.056(3) -0.002(2) 0.001(3) -0.030(2)
N00R 0.100(3) 0.055(3) 0.064(3) 0.003(2) 0.004(3) -0.037(3)
N1 0.071(3) 0.041(2) 0.063(3) 0.008(2) -0.008(2) -0.022(2)
N2 0.055(2) 0.046(2) 0.051(2) 0.0086(19) -0.0068(19) -0.0192(19)
N3 0.058(3) 0.052(3) 0.054(3) 0.009(2) -0.012(2) -0.022(2)
N4 0.090(3) 0.058(3) 0.063(3) 0.005(2) 0.013(3) -0.033(2)
N5 0.068(3) 0.053(3) 0.071(3) -0.005(2) 0.014(2) -0.032(2)
N6 0.075(3) 0.068(3) 0.106(4) -0.004(3) 0.028(3) -0.036(3)
N7 0.197(5) 0.058(3) 0.073(4) 0.002(3) 0.029(4) -0.048(3)
N8 0.113(4) 0.046(3) 0.061(3) -0.001(2) -0.001(3) -0.016(3)
N9 0.148(5) 0.068(4) 0.093(4) -0.008(3) -0.047(4) -0.003(3)
N10 0.094(3) 0.075(3) 0.051(3) -0.003(2) -0.001(3) -0.024(3)
N11 0.076(3) 0.066(3) 0.061(3) 0.013(2) -0.004(2) -0.032(2)
N12 0.057(3) 0.052(3) 0.061(3) 0.001(2) 0.006(2) -0.025(2)
N13 0.062(3) 0.060(3) 0.069(3) 0.000(2) 0.015(2) -0.033(2)
C1 0.063(3) 0.049(3) 0.046(3) 0.005(2) 0.005(2) -0.029(2)
C2 0.066(3) 0.079(4) 0.057(3) 0.015(3) -0.010(3) -0.041(3)
C3 0.076(4) 0.073(3) 0.044(3) 0.013(3) -0.012(3) -0.037(3)
C4 0.065(3) 0.050(3) 0.049(3) 0.003(2) -0.004(2) -0.028(2)
C5 0.075(3) 0.098(4) 0.057(3) -0.014(3) 0.005(3) -0.055(3)
C6 0.088(4) 0.103(4) 0.047(3) -0.019(3) 0.003(3) -0.054(3)
C7 0.071(4) 0.064(3) 0.055(3) 0.009(3) 0.002(3) -0.028(3)
C8 0.066(3) 0.057(3) 0.076(4) 0.003(3) -0.009(3) -0.012(3)
C9 0.087(4) 0.055(3) 0.077(4) -0.003(3) -0.013(3) -0.015(3)
C10 0.096(4) 0.066(4) 0.099(4) -0.005(3) 0.003(4) -0.036(3)
C11 0.104(4) 0.070(4) 0.088(4) -0.019(3) 0.005(4) -0.029(3)
C12 0.084(4) 0.061(3) 0.074(4) 0.010(3) -0.007(3) -0.025(3)
C13 0.089(4) 0.055(3) 0.083(4) 0.010(3) -0.006(3) -0.019(3)
C14 0.118(4) 0.071(4) 0.084(4) 0.011(3) -0.010(4) -0.029(4)
C15 0.078(4) 0.060(3) 0.071(3) 0.016(3) -0.005(3) -0.044(3)
C16 0.076(4) 0.079(4) 0.117(5) 0.029(4) 0.008(3) -0.033(3)
C17 0.086(4) 0.067(4) 0.121(5) 0.028(3) 0.017(4) -0.038(3)
C18 0.082(4) 0.050(3) 0.074(3) 0.005(3) 0.015(3) -0.036(3)
C19 0.101(4) 0.060(4) 0.092(4) 0.003(3) 0.035(3) -0.025(3)
C20 0.102(4) 0.050(3) 0.091(4) 0.014(3) 0.009(4) -0.025(3)
C21 0.093(4) 0.061(3) 0.077(4) -0.010(3) 0.015(3) -0.045(3)
C22 0.079(4) 0.057(3) 0.089(4) 0.035(3) -0.002(3) -0.012(3)
C23 0.084(4) 0.085(4) 0.115(5) 0.054(4) 0.019(4) -0.010(3)
C24 0.121(5) 0.076(4) 0.196(6) 0.074(4) 0.049(5) -0.011(4)
C25 0.129(5) 0.065(4) 0.175(6) 0.034(4) 0.019(5) -0.016(4)
C26 0.113(5) 0.061(4) 0.121(5) 0.039(4) -0.003(4) -0.020(4)
C27 0.103(5) 0.093(5) 0.160(6) 0.070(4) 0.036(4) -0.011(4)
C28 0.189(6) 0.112(6) 0.276(8) 0.092(6) 0.095(6) -0.019(5)
C29 0.063(3) 0.055(3) 0.053(3) -0.001(2) 0.008(3) -0.033(3)
C30 0.076(4) 0.075(4) 0.065(4) 0.017(3) -0.013(3) -0.037(3)
C31 0.081(4) 0.080(4) 0.057(3) 0.016(3) -0.010(3) -0.037(3)
C32 0.067(3) 0.059(3) 0.056(3) 0.004(3) 0.008(3) -0.028(3)
C33 0.060(3) 0.064(3) 0.069(4) 0.004(3) 0.002(3) -0.029(3)
C34 0.063(3) 0.060(3) 0.056(3) 0.010(3) 0.008(3) -0.026(3)
C35 0.082(4) 0.053(3) 0.085(4) 0.001(3) 0.020(3) -0.029(3)
C36 0.089(4) 0.059(3) 0.064(3) -0.006(3) -0.016(3) -0.034(3)
C37 0.092(5) 0.060(4) 0.079(5) -0.008(4) -0.015(4) -0.024(4)
C38 0.093(5) 0.070(4) 0.086(5) -0.013(4) -0.025(4) -0.019(4)
C39 0.101(4) 0.085(4) 0.111(4) -0.037(3) -0.047(3) -0.011(3)
C40 0.105(5) 0.073(5) 0.086(6) -0.021(4) -0.018(5) -0.004(4)
C41 0.093(5) 0.078(5) 0.077(5) -0.015(4) -0.021(4) -0.015(4)
C42 0.093(6) 0.069(5) 0.081(6) -0.017(5) -0.033(5) -0.018(5)
C43 0.095(6) 0.065(5) 0.075(6) -0.009(5) -0.026(5) -0.021(5)
C44 0.095(6) 0.076(5) 0.080(6) -0.016(5) -0.019(5) -0.015(5)
C45 0.101(6) 0.075(5) 0.086(6) -0.022(5) -0.023(5) -0.008(5)
C46 0.145(5) 0.131(5) 0.144(6) -0.036(5) -0.075(5) -0.009(5)
C47 0.230(7) 0.077(4) 0.092(5) -0.001(4) 0.047(6) -0.070(5)
C48 0.210(7) 0.099(5) 0.110(6) -0.020(4) 0.046(6) -0.095(5)
C49 0.192(6) 0.095(5) 0.111(5) -0.034(4) 0.050(5) -0.099(4)
C50 0.166(6) 0.077(4) 0.089(5) -0.022(4) 0.032(4) -0.067(4)
C51 0.155(5) 0.058(3) 0.074(4) -0.011(3) 0.021(4) -0.049(4)
C52 0.124(4) 0.044(3) 0.064(4) -0.003(3) 0.018(3) -0.036(3)
C53 0.099(4) 0.053(3) 0.063(4) 0.001(3) 0.005(3) -0.029(3)
C54 0.087(4) 0.052(3) 0.050(3) 0.003(2) 0.001(3) -0.027(3)
C55 0.091(4) 0.057(3) 0.066(4) 0.000(3) 0.000(3) -0.023(3)
C56 0.103(4) 0.048(3) 0.067(4) -0.009(3) -0.007(3) -0.014(3)
C57 0.119(5) 0.066(4) 0.087(4) -0.008(3) -0.033(4) -0.007(4)
C58 0.119(5) 0.105(5) 0.115(5) -0.023(4) -0.048(5) -0.016(4)
C59 0.151(6) 0.129(6) 0.151(7) -0.040(5) -0.060(6) -0.024(5)
C60 0.179(7) 0.122(6) 0.142(7) -0.033(5) -0.085(7) 0.009(6)
C61 0.183(7) 0.098(5) 0.119(6) -0.018(5) -0.059(6) 0.016(6)
C62 0.083(4) 0.058(3) 0.054(3) 0.001(3) 0.003(3) -0.029(3)
C63 0.082(4) 0.077(4) 0.056(3) 0.009(3) 0.005(3) -0.030(3)
C64 0.085(4) 0.081(4) 0.057(3) 0.003(3) 0.000(3) -0.033(3)
C65 0.081(4) 0.069(3) 0.049(3) -0.001(3) 0.007(3) -0.031(3)
C66 0.082(4) 0.075(4) 0.058(3) 0.004(3) 0.012(3) -0.026(3)
C67 0.086(4) 0.071(4) 0.063(4) 0.004(3) 0.003(3) -0.024(3)
C68 0.078(3) 0.059(3) 0.047(3) -0.003(2) 0.001(3) -0.025(3)
C69 0.080(4) 0.062(3) 0.054(3) 0.000(3) 0.004(3) -0.033(3)
C70 0.087(4) 0.056(3) 0.054(3) -0.005(3) -0.002(3) -0.025(3)
C71 0.082(4) 0.062(3) 0.049(3) 0.000(3) -0.003(3) -0.033(3)
C72 0.084(4) 0.060(3) 0.050(3) -0.010(3) 0.006(3) -0.033(3)
C73 0.081(4) 0.058(3) 0.057(3) -0.005(3) 0.000(3) -0.030(3)
C74 0.101(4) 0.064(4) 0.078(4) -0.006(3) 0.004(4) -0.038(3)
C75 0.102(4) 0.076(4) 0.091(5) -0.018(4) -0.006(4) -0.042(3)
C76 0.114(5) 0.071(4) 0.092(5) -0.011(4) 0.006(4) -0.047(4)
C77 0.118(5) 0.060(4) 0.078(4) 0.002(3) 0.003(4) -0.035(4)
C78 0.085(4) 0.063(3) 0.053(3) -0.002(3) 0.002(3) -0.028(3)
C79 0.089(4) 0.086(4) 0.068(4) -0.001(3) -0.007(3) -0.042(3)
C80 0.098(4) 0.103(5) 0.092(5) -0.012(4) -0.006(4) -0.043(4)
C81 0.102(5) 0.114(5) 0.076(4) -0.007(4) -0.023(4) -0.037(4)
C82 0.105(5) 0.101(4) 0.056(4) -0.005(3) -0.002(4) -0.036(4)
C83 0.073(4) 0.094(5) 0.141(6) -0.001(4) 0.026(4) -0.039(4)
C84 0.074(4) 0.115(5) 0.139(6) -0.007(5) 0.015(4) -0.043(4)
C85 0.083(4) 0.119(5) 0.134(6) 0.003(4) -0.019(4) -0.037(4)
C86 0.080(4) 0.101(5) 0.112(5) 0.003(4) -0.002(4) -0.041(4)
C87 0.070(4) 0.063(3) 0.089(4) -0.011(3) 0.004(3) -0.030(3)
C88 0.067(3) 0.053(3) 0.070(3) -0.010(3) 0.007(3) -0.027(3)
C89 0.069(3) 0.062(3) 0.064(3) 0.001(3) 0.006(3) -0.033(3)
C90 0.073(3) 0.060(3) 0.060(3) 0.001(3) 0.013(3) -0.034(3)
C91 0.065(3) 0.059(3) 0.069(4) -0.005(3) 0.018(3) -0.031(3)
C92 0.070(3) 0.053(3) 0.065(3) -0.001(3) 0.011(3) -0.032(3)
C93 0.074(3) 0.053(3) 0.070(3) 0.007(3) 0.010(3) -0.029(3)
C94 0.079(4) 0.076(4) 0.082(4) 0.019(3) 0.002(3) -0.027(3)
C95 0.100(4) 0.074(4) 0.102(5) 0.017(4) -0.007(4) -0.028(3)
C96 0.108(5) 0.069(4) 0.095(4) 0.023(3) -0.002(4) -0.023(4)
C97 0.110(5) 0.062(4) 0.081(4) 0.022(3) 0.019(4) -0.029(4)
C98 0.072(3) 0.070(3) 0.062(3) 0.002(3) 0.009(3) -0.037(3)
C99 0.080(4) 0.083(4) 0.067(4) 0.000(3) 0.013(3) -0.043(3)
C100 0.089(4) 0.080(4) 0.055(3) 0.006(3) 0.003(3) -0.043(3)
C101 0.065(3) 0.074(3) 0.055(3) 0.000(3) 0.008(3) -0.042(3)
C102 0.076(4) 0.097(4) 0.070(4) 0.013(3) 0.003(3) -0.053(3)
C103 0.081(4) 0.100(4) 0.070(4) 0.017(3) -0.001(3) -0.051(3)
C104 0.067(3) 0.058(3) 0.055(3) -0.001(3) 0.009(3) -0.030(3)
C105 0.078(4) 0.064(3) 0.059(3) 0.005(3) 0.000(3) -0.031(3)
C106 0.065(3) 0.057(3) 0.057(3) 0.004(3) 0.003(3) -0.027(3)
C107 0.067(3) 0.066(3) 0.064(3) 0.003(3) 0.010(3) -0.032(3)
C108 0.077(4) 0.096(4) 0.080(4) 0.007(3) 0.005(3) -0.037(3)
C109 0.076(4) 0.110(5) 0.102(5) 0.005(4) -0.011(4) -0.028(4)
C110 0.063(4) 0.101(5) 0.112(5) -0.012(4) 0.013(4) -0.038(3)
C111 0.067(4) 0.084(4) 0.097(5) -0.013(3) 0.026(3) -0.033(3)
C112 0.063(3) 0.046(3) 0.059(3) 0.001(2) 0.010(3) -0.021(3)
C113 0.060(3) 0.060(3) 0.062(3) -0.003(3) 0.009(3) -0.025(3)
C114 0.062(3) 0.055(3) 0.067(3) 0.012(3) -0.007(3) -0.030(3)
C115 0.077(4) 0.095(4) 0.093(4) 0.027(4) -0.012(3) -0.033(3)
C116 0.077(4) 0.130(5) 0.116(5) 0.035(4) -0.016(4) -0.030(4)
C117 0.102(5) 0.131(5) 0.108(5) 0.038(4) -0.028(4) -0.040(4)
C118 0.089(4) 0.110(5) 0.082(4) 0.028(4) -0.011(4) -0.043(4)

loop_
_atom_type_symbol
_atom_type_description
_atom_type_scat_dispersion_real
_atom_type_scat_dispersion_imag
_atom_type_scat_source
C C 0.0033 0.0016 'International Tables Vol C Tables 4.2.6.8 and 6.1.1.4'
H H 0.0000 0.0000 'International Tables Vol C Tables 4.2.6.8 and 6.1.1.4'
N N 0.0061 0.0033 'International Tables Vol C Tables 4.2.6.8 and 6.1.1.4'
O O 0.0106 0.0060 'International Tables Vol C Tables 4.2.6.8 and 6.1.1.4'
P P 0.1023 0.0942 'International Tables Vol C Tables 4.2.6.8 and 6.1.1.4'
Zn Zn 0.2839 1.4301 'International Tables Vol C Tables 4.2.6.8 and 6.1.1.4'

loop_
_geom_angle_atom_site_label_1
_geom_angle_atom_site_label_2
_geom_angle_atom_site_label_3
_geom_angle
_geom_angle_site_symmetry_1
_geom_angle_site_symmetry_3
_geom_angle_publ_flag
O7 Zn1 O15 133.0(2) . 2_756 ?
O7 Zn1 O16 82.9(3) . 2_756 ?
O7 Zn1 N7 88.2(2) . . ?
O7 Zn1 N8 124.5(2) . . ?
O7 Zn1 N9 109.2(2) . . ?
O7 Zn1 C28 107.1(3) . 2_756 ?
O15 Zn1 C28 27.86(18) 2_756 2_756 ?
O16 Zn1 O15 55.7(2) 2_756 2_756 ?
O16 Zn1 N7 111.3(4) 2_756 . ?
O16 Zn1 C28 28.2(2) 2_756 2_756 ?
N7 Zn1 O15 87.6(2) . 2_756 ?
N7 Zn1 C28 97.2(3) . 2_756 ?
N8 Zn1 O15 99.2(2) . 2_756 ?
N8 Zn1 O16 152.5(3) . 2_756 ?
N8 Zn1 N7 74.8(2) . . ?
N8 Zn1 N9 75.5(3) . . ?
N8 Zn1 C28 126.9(3) . 2_756 ?
N9 Zn1 O15 96.7(2) . 2_756 ?
N9 Zn1 O16 94.9(4) . 2_756 ?
N9 Zn1 N7 150.3(2) . . ?
N9 Zn1 C28 100.1(3) . 2_756 ?
O8 Zn2 N00K 148.31(19) . 2_765 ?
O8 Zn2 N00R 103.28(19) . 2_765 ?
O8 Zn2 N10 94.3(2) . 2_765 ?
O9 Zn2 O8 101.71(18) . . ?
O9 Zn2 N00K 109.85(17) . 2_765 ?
O9 Zn2 N00R 90.78(17) . 2_765 ?
O9 Zn2 N10 113.44(17) . 2_765 ?
N00K Zn2 N00R 74.08(19) 2_765 2_765 ?
N00K Zn2 N10 76.1(2) 2_765 2_765 ?
N10 Zn2 N00R 146.57(19) 2_765 2_765 ?
O13 Zn3 N4 95.16(19) . . ?
O13 Zn3 N5 110.98(16) . . ?
O13 Zn3 N6 92.4(2) . . ?
O17 Zn3 O13 107.79(17) . . ?
O17 Zn3 N4 99.50(18) . . ?
O17 Zn3 N5 141.22(17) . . ?
O17 Zn3 N6 102.92(19) . . ?
N4 Zn3 N6 152.83(18) . . ?
N5 Zn3 N4 76.3(2) . . ?
N5 Zn3 N6 76.57(19) . . ?
O12 Zn4 N11 91.70(19) . 1_654 ?
O12 Zn4 N12 112.93(16) . 1_654 ?
O12 Zn4 N13 108.70(18) . 1_654 ?
O14 Zn4 O12 104.25(17) 2_656 . ?
O14 Zn4 N11 103.60(18) 2_656 1_654 ?
O14 Zn4 N12 142.78(17) 2_656 1_654 ?
O14 Zn4 N13 95.37(17) 2_656 1_654 ?
N12 Zn4 N11 74.44(18) 1_654 1_654 ?
N12 Zn4 N13 74.73(17) 1_654 1_654 ?
N13 Zn4 N11 147.81(17) 1_654 1_654 ?
O1 P1 O2 98.3(2) . . ?
O1 P1 N1 110.9(2) . . ?
N1 P1 O2 111.6(2) . . ?
N2 P1 O1 111.3(2) . . ?
N2 P1 O2 106.3(2) . . ?
N2 P1 N1 116.7(2) . . ?
O6 P2 O5 94.28(17) . . ?
N2 P2 O5 110.7(2) . . ?
N2 P2 O6 112.2(2) . . ?
N2 P2 N3 117.3(2) . . ?
N3 P2 O5 110.8(2) . . ?
N3 P2 O6 109.4(2) . . ?
O4 P3 O3 99.9(2) . . ?
N1 P3 O3 112.4(2) . . ?
N1 P3 O4 109.4(2) . . ?
N1 P3 N3 118.3(2) . . ?
N3 P3 O3 104.4(2) . . ?
N3 P3 O4 110.8(2) . . ?
C15 O1 P1 128.3(3) . . ?
C36 O2 P1 122.3(3) . . ?
C22 O3 P3 128.4(4) . . ?
C8 O4 P3 119.6(3) . . ?
C29 O5 P2 121.1(3) . . ?
C1 O6 P2 121.1(3) . . ?
C14 O7 Zn1 137.6(6) . . ?
C14 O8 Zn2 132.7(5) . . ?
C7 O9 Zn2 122.9(4) . . ?
C46 O12 Zn4 126.0(4) . . ?
C21 O13 Zn3 137.1(4) . . ?
C21 O14 Zn4 124.6(4) . 2_656 ?
C28 O15 Zn1 80.9(5) . 2_756 ?
C28 O16 Zn1 95.6(6) . 2_756 ?
C35 O17 Zn3 122.4(4) . . ?
C70 N00K Zn2 118.1(4) . 2_765 ?
C72 N00K Zn2 119.6(4) . 2_765 ?
C72 N00K C70 120.4(5) . . ?
C73 N00R Zn2 114.2(4) . 2_765 ?
C77 N00R Zn2 127.3(5) . 2_765 ?
C77 N00R C73 117.8(6) . . ?
P3 N1 P1 122.1(3) . . ?
P2 N2 P1 123.0(3) . . ?
P3 N3 P2 121.0(3) . . ?
C93 N4 Zn3 116.1(4) . . ?
C93 N4 C97 116.6(6) . . ?
C97 N4 Zn3 127.1(4) . . ?
C88 N5 Zn3 120.1(4) . . ?
C88 N5 C92 120.3(5) . . ?
C92 N5 Zn3 119.6(4) . . ?
C83 N6 Zn3 128.6(5) . . ?
C83 N6 C87 116.2(6) . . ?
C87 N6 Zn3 115.1(4) . . ?
C47 N7 Zn1 127.1(6) . . ?
C51 N7 Zn1 115.9(5) . . ?
C51 N7 C47 116.9(8) . . ?
C52 N8 Zn1 120.9(5) . . ?
C52 N8 C56 120.7(6) . . ?
C56 N8 Zn1 118.4(5) . . ?
C57 N9 Zn1 117.0(6) . . ?
C57 N9 C61 118.4(9) . . ?
C61 N9 Zn1 124.2(7) . . ?
C78 N10 Zn2 116.9(4) . 2_765 ?
C82 N10 Zn2 126.1(4) . 2_765 ?
C82 N10 C78 116.9(6) . . ?
C114 N11 Zn4 116.5(4) . 1_456 ?
C114 N11 C118 117.9(5) . . ?
C118 N11 Zn4 125.5(4) . 1_456 ?
C106 N12 Zn4 118.3(4) . 1_456 ?
C106 N12 C112 120.9(5) . . ?
C112 N12 Zn4 119.0(4) . 1_456 ?
C107 N13 Zn4 115.8(4) . 1_456 ?
C107 N13 C111 117.1(6) . . ?
C111 N13 Zn4 126.9(4) . 1_456 ?
C2 C1 O6 121.3(5) . . ?
C2 C1 C6 121.1(5) . . ?
C6 C1 O6 117.5(5) . . ?
C1 C2 H2 120.6 . . ?
C1 C2 C3 118.8(5) . . ?
C3 C2 H2 120.6 . . ?
C2 C3 H3 119.3 . . ?
C4 C3 C2 121.4(5) . . ?
C4 C3 H3 119.3 . . ?
C3 C4 C5 118.3(5) . . ?
C3 C4 C7 120.4(5) . . ?
C5 C4 C7 121.1(5) . . ?
C4 C5 H5 119.6 . . ?
C4 C5 C6 120.8(5) . . ?
C6 C5 H5 119.6 . . ?
C1 C6 C5 119.5(5) . . ?
C1 C6 H6 120.3 . . ?
C5 C6 H6 120.3 . . ?
O9 C7 C4 115.2(5) . . ?
O10 C7 O9 125.1(5) . . ?
O10 C7 C4 119.7(6) . . ?
C9 C8 O4 120.4(6) . . ?
C10 C8 O4 118.6(6) . . ?
C10 C8 C9 120.8(6) . . ?
C8 C9 H9 120.4 . . ?
C13 C9 C8 119.2(6) . . ?
C13 C9 H9 120.4 . . ?
C8 C10 H10 120.6 . . ?
C8 C10 C11 118.8(6) . . ?
C11 C10 H10 120.6 . . ?
C10 C11 H11 119.4 . . ?
C12 C11 C10 121.3(6) . . ?
C12 C11 H11 119.4 . . ?
C11 C12 C13 118.2(6) . . ?
C11 C12 C14 119.4(6) . . ?
C13 C12 C14 122.3(6) . . ?
C9 C13 C12 121.6(6) . . ?
C9 C13 H13 119.2 . . ?
C12 C13 H13 119.2 . . ?
O7 C14 O8 125.3(7) . . ?
O7 C14 C12 117.7(7) . . ?
O8 C14 C12 116.9(7) . . ?
C16 C15 O1 121.5(6) . . ?
C16 C15 C20 121.0(5) . . ?
C20 C15 O1 117.3(5) . . ?
C15 C16 H16 120.6 . . ?
C15 C16 C17 118.8(6) . . ?
C17 C16 H16 120.6 . . ?
C16 C17 H17 119.5 . . ?
C18 C17 C16 121.1(6) . . ?
C18 C17 H17 119.5 . . ?
C17 C18 C19 118.6(5) . . ?
C17 C18 C21 120.4(6) . . ?
C19 C18 C21 120.8(6) . . ?
C18 C19 H19 119.6 . . ?
C18 C19 C20 120.7(6) . . ?
C20 C19 H19 119.6 . . ?
C15 C20 C19 119.7(6) . . ?
C15 C20 H20 120.1 . . ?
C19 C20 H20 120.1 . . ?
O13 C21 C18 119.2(6) . . ?
O14 C21 O13 121.8(5) . . ?
O14 C21 C18 119.0(5) . . ?
C23 C22 O3 115.2(6) . . ?
C23 C22 C26 121.1(6) . . ?
C26 C22 O3 123.6(6) . . ?
C22 C23 H23 120.5 . . ?
C22 C23 C27 118.9(8) . . ?
C27 C23 H23 120.5 . . ?
C25 C24 C27 116.3(7) . . ?
C25 C24 C28 120.3(9) . . ?
C27 C24 C28 123.2(9) . . ?
C24 C25 H25 118.1 . . ?
C24 C25 C26 123.8(8) . . ?
C26 C25 H25 118.1 . . ?
C22 C26 C25 117.0(7) . . ?
C22 C26 H26 121.5 . . ?
C25 C26 H26 121.5 . . ?
C23 C27 H27 118.6 . . ?
C24 C27 C23 122.8(8) . . ?
C24 C27 H27 118.6 . . ?
O15 C28 Zn1 71.2(5) . 2_756 ?
O15 C28 O16 125.9(8) . . ?
O15 C28 C24 118.3(9) . . ?
O16 C28 Zn1 56.2(5) . 2_756 ?
O16 C28 C24 115.8(9) . . ?
C24 C28 Zn1 165.6(8) . 2_756 ?
C30 C29 O5 119.2(5) . . ?
C30 C29 C34 122.0(5) . . ?
C34 C29 O5 118.7(5) . . ?
C29 C30 H30 120.9 . . ?
C29 C30 C31 118.2(5) . . ?
C31 C30 H30 120.9 . . ?
C30 C31 H31 119.4 . . ?
C32 C31 C30 121.2(5) . . ?
C32 C31 H31 119.4 . . ?
C31 C32 C35 120.1(6) . . ?
C33 C32 C31 119.1(5) . . ?
C33 C32 C35 120.8(6) . . ?
C32 C33 H33 119.8 . . ?
C32 C33 C34 120.5(5) . . ?
C34 C33 H33 119.8 . . ?
C29 C34 C33 118.9(5) . . ?
C29 C34 H34 120.5 . . ?
C33 C34 H34 120.5 . . ?
O17 C35 C32 113.7(6) . . ?
O18 C35 O17 126.1(6) . . ?
O18 C35 C32 120.2(6) . . ?
O2 C36 C43 114.2(8) . . ?
C37 C36 O2 115.4(6) . . ?
C41 C36 O2 123.3(7) . . ?
C41 C36 C37 119.9(7) . . ?
C44 C36 O2 123.0(11) . . ?
C44 C36 C43 121.6(13) . . ?
C36 C37 H37 119.9 . . ?
C38 C37 C36 120.3(8) . . ?
C38 C37 H37 119.9 . . ?
C37 C38 H38 121.0 . . ?
C37 C38 C39 118.0(8) . . ?
C39 C38 H38 121.0 . . ?
C38 C39 C46 112.6(7) . . ?
C40 C39 C38 115.8(9) . . ?
C40 C39 C46 122.9(8) . . ?
C42 C39 C46 127.4(8) . . ?
C45 C39 C42 110.8(17) . . ?
C45 C39 C46 120.3(13) . . ?
C39 C40 H40 118.2 . . ?
C39 C40 C41 123.5(11) . . ?
C41 C40 H40 118.2 . . ?
C36 C41 C40 117.7(10) . . ?
C36 C41 H41 121.2 . . ?
C40 C41 H41 121.2 . . ?
C39 C42 H42 120.0 . . ?
C43 C42 C39 120.1(14) . . ?
C43 C42 H42 120.0 . . ?
C36 C43 H43 122.0 . . ?
C42 C43 C36 116.1(14) . . ?
C42 C43 H43 122.0 . . ?
C36 C44 H44 121.0 . . ?
C36 C44 C45 118.1(19) . . ?
C45 C44 H44 121.0 . . ?
C39 C45 C44 122.1(19) . . ?
C39 C45 H45 119.0 . . ?
C44 C45 H45 119.0 . . ?
O11 C46 C39 126.8(6) . . ?
O12 C46 O11 119.8(6) . . ?
O12 C46 C39 113.3(6) . . ?
N7 C47 H47 118.0 . . ?
C48 C47 N7 124.0(10) . . ?
C48 C47 H47 118.0 . . ?
C47 C48 H48 119.7 . . ?
C47 C48 C49 120.5(9) . . ?
C49 C48 H48 119.7 . . ?
C48 C49 H49 121.5 . . ?
C48 C49 C50 117.1(10) . . ?
C50 C49 H49 121.5 . . ?
C49 C50 H50 119.9 . . ?
C51 C50 C49 120.1(8) . . ?
C51 C50 H50 119.9 . . ?
N7 C51 C50 121.3(7) . . ?
N7 C51 C52 113.9(8) . . ?
C50 C51 C52 124.7(8) . . ?
N8 C52 C51 114.3(7) . . ?
N8 C52 C53 121.8(6) . . ?
C53 C52 C51 123.9(7) . . ?
C52 C53 H53 120.4 . . ?
C54 C53 C52 119.2(6) . . ?
C54 C53 H53 120.4 . . ?
C53 C54 C55 118.7(6) . . ?
C53 C54 C62 121.3(6) . . ?
C55 C54 C62 119.9(5) . . ?
C54 C55 H55 120.2 . . ?
C54 C55 C56 119.7(6) . . ?
C56 C55 H55 120.2 . . ?
N8 C56 C55 119.8(6) . . ?
N8 C56 C57 115.7(7) . . ?
C55 C56 C57 124.5(7) . . ?
N9 C57 C56 113.3(8) . . ?
N9 C57 C58 121.7(8) . . ?
C58 C57 C56 124.9(8) . . ?
C57 C58 H58 120.3 . . ?
C57 C58 C59 119.4(10) . . ?
C59 C58 H58 120.3 . . ?
C58 C59 H59 121.2 . . ?
C60 C59 C58 117.6(11) . . ?
C60 C59 H59 121.2 . . ?
C59 C60 H60 119.3 . . ?
C61 C60 C59 121.4(12) . . ?
C61 C60 H60 119.3 . . ?
N9 C61 H61 119.2 . . ?
C60 C61 N9 121.5(12) . . ?
C60 C61 H61 119.2 . . ?
C63 C62 C54 121.2(5) . . ?
C63 C62 C67 116.8(5) . . ?
C67 C62 C54 122.0(6) . . ?
C62 C63 H63 119.4 . . ?
C64 C63 C62 121.2(6) . . ?
C64 C63 H63 119.4 . . ?
C63 C64 H64 118.6 . . ?
C63 C64 C65 122.8(6) . . ?
C65 C64 H64 118.6 . . ?
C64 C65 C66 115.8(5) . . ?
C64 C65 C68 123.2(6) . . ?
C66 C65 C68 121.0(5) . . ?
C65 C66 H66 119.2 . . ?
C67 C66 C65 121.7(5) . . ?
C67 C66 H66 119.2 . . ?
C62 C67 H67 119.2 . . ?
C66 C67 C62 121.6(6) . . ?
C66 C67 H67 119.2 . . ?
C69 C68 C65 119.4(5) . . ?
C71 C68 C65 121.6(6) . . ?
C71 C68 C69 119.0(5) . . ?
C68 C69 H69 120.8 . . ?
C70 C69 C68 118.4(5) . . ?
C70 C69 H69 120.8 . . ?
N00K C70 C69 121.7(6) . . ?
N00K C70 C78 113.5(5) . . ?
C69 C70 C78 124.7(6) . . ?
C68 C71 H71 119.9 . . ?
C68 C71 C72 120.2(6) . . ?
C72 C71 H71 119.9 . . ?
N00K C72 C71 120.2(5) . . ?
N00K C72 C73 113.8(5) . . ?
C71 C72 C73 125.9(6) . . ?
N00R C73 C72 115.0(6) . . ?
N00R C73 C74 122.0(6) . . ?
C74 C73 C72 123.1(6) . . ?
C73 C74 H74 120.5 . . ?
C73 C74 C75 119.1(7) . . ?
C75 C74 H74 120.5 . . ?
C74 C75 H75 120.0 . . ?
C76 C75 C74 120.0(7) . . ?
C76 C75 H75 120.0 . . ?
C75 C76 H76 121.0 . . ?
C75 C76 C77 118.0(7) . . ?
C77 C76 H76 121.0 . . ?
N00R C77 C76 123.2(7) . . ?
N00R C77 H77 118.4 . . ?
C76 C77 H77 118.4 . . ?
N10 C78 C70 113.3(5) . . ?
N10 C78 C79 122.8(6) . . ?
C79 C78 C70 123.8(6) . . ?
C78 C79 H79 121.1 . . ?
C78 C79 C80 117.7(6) . . ?
C80 C79 H79 121.1 . . ?
C79 C80 H80 119.8 . . ?
C81 C80 C79 120.4(7) . . ?
C81 C80 H80 119.8 . . ?
C80 C81 H81 121.0 . . ?
C82 C81 C80 118.1(7) . . ?
C82 C81 H81 121.0 . . ?
N10 C82 C81 124.0(7) . . ?
N10 C82 H82 118.0 . . ?
C81 C82 H82 118.0 . . ?
N6 C83 H83 117.6 . . ?
C84 C83 N6 124.7(8) . . ?
C84 C83 H83 117.6 . . ?
C83 C84 H84 120.4 . . ?
C83 C84 C85 119.2(7) . . ?
C85 C84 H84 120.4 . . ?
C84 C85 H85 120.6 . . ?
C84 C85 C86 118.8(8) . . ?
C86 C85 H85 120.6 . . ?
C85 C86 H86 121.1 . . ?
C87 C86 C85 117.9(7) . . ?
C87 C86 H86 121.1 . . ?
N6 C87 C86 123.1(6) . . ?
N6 C87 C88 114.8(6) . . ?
C86 C87 C88 122.0(6) . . ?
N5 C88 C87 113.3(5) . . ?
N5 C88 C89 121.8(5) . . ?
C89 C88 C87 124.9(6) . . ?
C88 C89 H89 120.4 . . ?
C88 C89 C90 119.3(6) . . ?
C90 C89 H89 120.4 . . ?
C89 C90 C91 118.0(5) . . ?
C89 C90 C98 121.1(6) . . ?
C91 C90 C98 120.9(5) . . ?
C90 C91 H91 119.9 . . ?
C92 C91 C90 120.2(5) . . ?
C92 C91 H91 119.9 . . ?
N5 C92 C91 120.4(6) . . ?
N5 C92 C93 114.3(5) . . ?
C91 C92 C93 125.2(5) . . ?
N4 C93 C92 113.5(5) . . ?
N4 C93 C94 122.0(6) . . ?
C94 C93 C92 124.4(5) . . ?
C93 C94 H94 120.0 . . ?
C93 C94 C95 120.0(6) . . ?
C95 C94 H94 120.0 . . ?
C94 C95 H95 120.4 . . ?
C96 C95 C94 119.1(7) . . ?
C96 C95 H95 120.4 . . ?
C95 C96 H96 120.7 . . ?
C95 C96 C97 118.5(7) . . ?
C97 C96 H96 120.7 . . ?
N4 C97 C96 123.7(6) . . ?
N4 C97 H97 118.2 . . ?
C96 C97 H97 118.2 . . ?
C99 C98 C90 120.4(5) . . ?
C103 C98 C90 122.1(6) . . ?
C103 C98 C99 117.4(5) . . ?
C98 C99 H99 119.6 . . ?
C100 C99 C98 120.9(6) . . ?
C100 C99 H99 119.6 . . ?
C99 C100 H100 119.0 . . ?
C99 C100 C101 122.0(6) . . ?
C101 C100 H100 119.0 . . ?
C100 C101 C104 120.8(5) . . ?
C102 C101 C100 116.9(5) . . ?
C102 C101 C104 122.3(5) . . ?
C101 C102 H102 119.2 . . ?
C101 C102 C103 121.7(5) . . ?
C103 C102 H102 119.2 . . ?
C98 C103 C102 121.1(6) . . ?
C98 C103 H103 119.5 . . ?
C102 C103 H103 119.5 . . ?
C105 C104 C101 121.0(5) . . ?
C113 C104 C101 122.1(5) . . ?
C113 C104 C105 116.8(5) . . ?
C104 C105 H105 119.5 . . ?
C106 C105 C104 121.1(6) . . ?
C106 C105 H105 119.5 . . ?
N12 C106 C105 120.2(5) . . ?
N12 C106 C107 113.3(5) . . ?
C105 C106 C107 126.5(6) . . ?
N13 C107 C106 115.4(6) . . ?
N13 C107 C108 121.5(5) . . ?
C108 C107 C106 123.0(5) . . ?
C107 C108 H108 120.1 . . ?
C109 C108 C107 119.8(6) . . ?
C109 C108 H108 120.1 . . ?
C108 C109 H109 120.5 . . ?
C110 C109 C108 119.1(7) . . ?
C110 C109 H109 120.5 . . ?
C109 C110 H110 120.8 . . ?
C109 C110 C111 118.5(7) . . ?
C111 C110 H110 120.8 . . ?
N13 C111 C110 124.0(6) . . ?
N13 C111 H111 118.0 . . ?
C110 C111 H111 118.0 . . ?
N12 C112 C113 120.5(5) . . ?
N12 C112 C114 114.4(5) . . ?
C113 C112 C114 124.9(5) . . ?
C104 C113 H113 119.8 . . ?
C112 C113 C104 120.4(5) . . ?
C112 C113 H113 119.8 . . ?
N11 C114 C112 114.3(5) . . ?
N11 C114 C115 122.6(6) . . ?
C115 C114 C112 123.0(5) . . ?
C114 C115 H115 120.8 . . ?
C114 C115 C116 118.3(6) . . ?
C116 C115 H115 120.8 . . ?
C115 C116 H116 119.8 . . ?
C115 C116 C117 120.4(7) . . ?
C117 C116 H116 119.8 . . ?
C116 C117 H117 121.2 . . ?
C118 C117 C116 117.7(7) . . ?
C118 C117 H117 121.2 . . ?
N11 C118 C117 123.0(6) . . ?
N11 C118 H118 118.5 . . ?
C117 C118 H118 118.5 . . ?

loop_
_geom_bond_atom_site_label_1
_geom_bond_atom_site_label_2
_geom_bond_distance
_geom_bond_site_symmetry_2
_geom_bond_publ_flag
Zn1 O7 1.972(5) . ?
Zn1 O15 2.487(7) 2_756 ?
Zn1 O16 2.165(8) 2_756 ?
Zn1 N7 2.181(7) . ?
Zn1 N8 2.059(5) . ?
Zn1 N9 2.144(7) . ?
Zn1 C28 2.594(8) 2_756 ?
Zn2 O8 1.972(4) . ?
Zn2 O9 1.923(4) . ?
Zn2 N00K 2.052(5) 2_765 ?
Zn2 N00R 2.210(5) 2_765 ?
Zn2 N10 2.118(5) 2_765 ?
Zn3 O13 1.969(4) . ?
Zn3 O17 1.900(4) . ?
Zn3 N4 2.146(5) . ?
Zn3 N5 2.039(4) . ?
Zn3 N6 2.149(6) . ?
Zn4 O12 1.952(4) . ?
Zn4 O14 1.946(4) 2_656 ?
Zn4 N11 2.179(5) 1_654 ?
Zn4 N12 2.074(4) 1_654 ?
Zn4 N13 2.150(5) 1_654 ?
P1 O1 1.580(3) . ?
P1 O2 1.592(3) . ?
P1 N1 1.580(4) . ?
P1 N2 1.571(4) . ?
P2 O5 1.590(3) . ?
P2 O6 1.586(3) . ?
P2 N2 1.564(4) . ?
P2 N3 1.583(4) . ?
P3 O3 1.579(4) . ?
P3 O4 1.576(4) . ?
P3 N1 1.561(4) . ?
P3 N3 1.566(4) . ?
O1 C15 1.382(6) . ?
O2 C36 1.404(6) . ?
O3 C22 1.392(7) . ?
O4 C8 1.402(6) . ?
O5 C29 1.392(5) . ?
O6 C1 1.399(5) . ?
O7 C14 1.216(8) . ?
O8 C14 1.256(7) . ?
O9 C7 1.277(6) . ?
O10 C7 1.214(6) . ?
O11 C46 1.283(4) . ?
O12 C46 1.231(4) . ?
O13 C21 1.269(7) . ?
O14 C21 1.247(7) . ?
O15 C28 1.228(8) . ?
O16 C28 1.232(8) . ?
O17 C35 1.283(7) . ?
O18 C35 1.229(7) . ?
N00K C70 1.357(7) . ?
N00K C72 1.330(7) . ?
N00R C73 1.332(7) . ?
N00R C77 1.323(7) . ?
N4 C93 1.345(6) . ?
N4 C97 1.345(7) . ?
N5 C88 1.341(7) . ?
N5 C92 1.341(6) . ?
N6 C83 1.345(7) . ?
N6 C87 1.349(7) . ?
N7 C47 1.368(9) . ?
N7 C51 1.345(9) . ?
N8 C52 1.323(8) . ?
N8 C56 1.336(8) . ?
N9 C57 1.329(9) . ?
N9 C61 1.332(11) . ?
N10 C78 1.351(7) . ?
N10 C82 1.348(8) . ?
N11 C114 1.329(6) . ?
N11 C118 1.338(7) . ?
N12 C106 1.330(6) . ?
N12 C112 1.345(6) . ?
N13 C107 1.311(6) . ?
N13 C111 1.356(7) . ?
C1 C2 1.339(7) . ?
C1 C6 1.360(7) . ?
C2 H2 0.9300 . ?
C2 C3 1.394(7) . ?
C3 H3 0.9300 . ?
C3 C4 1.359(7) . ?
C4 C5 1.363(7) . ?
C4 C7 1.494(7) . ?
C5 H5 0.9300 . ?
C5 C6 1.382(7) . ?
C6 H6 0.9300 . ?
C8 C9 1.385(8) . ?
C8 C10 1.363(8) . ?
C9 H9 0.9300 . ?
C9 C13 1.370(8) . ?
C10 H10 0.9300 . ?
C10 C11 1.395(8) . ?
C11 H11 0.9300 . ?
C11 C12 1.377(8) . ?
C12 C13 1.379(8) . ?
C12 C14 1.495(9) . ?
C13 H13 0.9300 . ?
C15 C16 1.344(8) . ?
C15 C20 1.352(7) . ?
C16 H16 0.9300 . ?
C16 C17 1.396(7) . ?
C17 H17 0.9300 . ?
C17 C18 1.347(8) . ?
C18 C19 1.369(8) . ?
C18 C21 1.483(7) . ?
C19 H19 0.9300 . ?
C19 C20 1.369(7) . ?
C20 H20 0.9300 . ?
C22 C23 1.335(8) . ?
C22 C26 1.338(9) . ?
C23 H23 0.9300 . ?
C23 C27 1.391(9) . ?
C24 C25 1.326(11) . ?
C24 C27 1.330(12) . ?
C24 C28 1.496(8) . ?
C25 H25 0.9300 . ?
C25 C26 1.412(9) . ?
C26 H26 0.9300 . ?
C27 H27 0.9300 . ?
C29 C30 1.352(7) . ?
C29 C34 1.374(7) . ?
C30 H30 0.9300 . ?
C30 C31 1.394(7) . ?
C31 H31 0.9300 . ?
C31 C32 1.379(7) . ?
C32 C33 1.362(7) . ?
C32 C35 1.521(7) . ?
C33 H33 0.9300 . ?
C33 C34 1.391(6) . ?
C34 H34 0.9300 . ?
C36 C37 1.380(9) . ?
C36 C41 1.332(10) . ?
C36 C43 1.414(14) . ?
C36 C44 1.307(16) . ?
C37 H37 0.9300 . ?
C37 C38 1.355(10) . ?
C38 H38 0.9300 . ?
C38 C39 1.454(10) . ?
C39 C40 1.284(11) . ?
C39 C42 1.468(15) . ?
C39 C45 1.301(16) . ?
C39 C46 1.503(7) . ?
C40 H40 0.9300 . ?
C40 C41 1.409(10) . ?
C41 H41 0.9300 . ?
C42 H42 0.9300 . ?
C42 C43 1.362(16) . ?
C43 H43 0.9300 . ?
C44 H44 0.9300 . ?
C44 C45 1.412(16) . ?
C45 H45 0.9300 . ?
C47 H47 0.9300 . ?
C47 C48 1.329(12) . ?
C48 H48 0.9300 . ?
C48 C49 1.357(12) . ?
C49 H49 0.9300 . ?
C49 C50 1.414(9) . ?
C50 H50 0.9300 . ?
C50 C51 1.372(10) . ?
C51 C52 1.486(9) . ?
C52 C53 1.394(8) . ?
C53 H53 0.9300 . ?
C53 C54 1.372(7) . ?
C54 C55 1.380(8) . ?
C54 C62 1.463(7) . ?
C55 H55 0.9300 . ?
C55 C56 1.414(8) . ?
C56 C57 1.468(9) . ?
C57 C58 1.337(10) . ?
C58 H58 0.9300 . ?
C58 C59 1.365(10) . ?
C59 H59 0.9300 . ?
C59 C60 1.352(13) . ?
C60 H60 0.9300 . ?
C60 C61 1.305(14) . ?
C61 H61 0.9300 . ?
C62 C63 1.389(8) . ?
C62 C67 1.395(7) . ?
C63 H63 0.9300 . ?
C63 C64 1.371(7) . ?
C64 H64 0.9300 . ?
C64 C65 1.388(7) . ?
C65 C66 1.401(8) . ?
C65 C68 1.459(7) . ?
C66 H66 0.9300 . ?
C66 C67 1.378(7) . ?
C67 H67 0.9300 . ?
C68 C69 1.395(7) . ?
C68 C71 1.378(7) . ?
C69 H69 0.9300 . ?
C69 C70 1.380(7) . ?
C70 C78 1.488(8) . ?
C71 H71 0.9300 . ?
C71 C72 1.396(7) . ?
C72 C73 1.468(7) . ?
C73 C74 1.360(8) . ?
C74 H74 0.9300 . ?
C74 C75 1.369(8) . ?
C75 H75 0.9300 . ?
C75 C76 1.338(9) . ?
C76 H76 0.9300 . ?
C76 C77 1.378(9) . ?
C77 H77 0.9300 . ?
C78 C79 1.378(7) . ?
C79 H79 0.9300 . ?
C79 C80 1.383(8) . ?
C80 H80 0.9300 . ?
C80 C81 1.373(9) . ?
C81 H81 0.9300 . ?
C81 C82 1.352(8) . ?
C82 H82 0.9300 . ?
C83 H83 0.9300 . ?
C83 C84 1.342(10) . ?
C84 H84 0.9300 . ?
C84 C85 1.357(10) . ?
C85 H85 0.9300 . ?
C85 C86 1.414(9) . ?
C86 H86 0.9300 . ?
C86 C87 1.369(8) . ?
C87 C88 1.499(8) . ?
C88 C89 1.377(7) . ?
C89 H89 0.9300 . ?
C89 C90 1.384(7) . ?
C90 C91 1.401(8) . ?
C90 C98 1.470(7) . ?
C91 H91 0.9300 . ?
C91 C92 1.378(7) . ?
C92 C93 1.498(8) . ?
C93 C94 1.360(8) . ?
C94 H94 0.9300 . ?
C94 C95 1.364(8) . ?
C95 H95 0.9300 . ?
C95 C96 1.354(8) . ?
C96 H96 0.9300 . ?
C96 C97 1.363(9) . ?
C97 H97 0.9300 . ?
C98 C99 1.391(8) . ?
C98 C103 1.383(7) . ?
C99 H99 0.9300 . ?
C99 C100 1.376(7) . ?
C100 H100 0.9300 . ?
C100 C101 1.384(7) . ?
C101 C102 1.378(7) . ?
C101 C104 1.473(7) . ?
C102 H102 0.9300 . ?
C102 C103 1.386(7) . ?
C103 H103 0.9300 . ?
C104 C105 1.392(7) . ?
C104 C113 1.388(7) . ?
C105 H105 0.9300 . ?
C105 C106 1.383(7) . ?
C106 C107 1.473(7) . ?
C107 C108 1.381(8) . ?
C108 H108 0.9300 . ?
C108 C109 1.376(8) . ?
C109 H109 0.9300 . ?
C109 C110 1.335(9) . ?
C110 H110 0.9300 . ?
C110 C111 1.357(9) . ?
C111 H111 0.9300 . ?
C112 C113 1.383(7) . ?
C112 C114 1.463(7) . ?
C113 H113 0.9300 . ?
C114 C115 1.363(7) . ?
C115 H115 0.9300 . ?
C115 C116 1.365(9) . ?
C116 H116 0.9300 . ?
C116 C117 1.366(9) . ?
C117 H117 0.9300 . ?
C117 C118 1.365(9) . ?
C118 H118 0.9300 . ?

loop_
_geom_torsion_atom_site_label_1
_geom_torsion_atom_site_label_2
_geom_torsion_atom_site_label_3
_geom_torsion_atom_site_label_4
_geom_torsion
_geom_torsion_site_symmetry_1
_geom_torsion_site_symmetry_2
_geom_torsion_site_symmetry_3
_geom_torsion_site_symmetry_4
_geom_torsion_publ_flag
Zn1 O7 C14 O8 16.2(13) . . . . ?
Zn1 O7 C14 C12 -162.6(5) . . . . ?
Zn1 O15 C28 O16 13.7(15) 2_756 . . . ?
Zn1 O15 C28 C24 -168.2(10) 2_756 . . . ?
Zn1 O16 C28 O15 -15.7(17) 2_756 . . . ?
Zn1 O16 C28 C24 166.2(8) 2_756 . . . ?
Zn1 N7 C47 C48 174.2(7) . . . . ?
Zn1 N7 C51 C50 -177.0(5) . . . . ?
Zn1 N7 C51 C52 5.3(7) . . . . ?
Zn1 N8 C52 C51 2.5(7) . . . . ?
Zn1 N8 C52 C53 -179.9(4) . . . . ?
Zn1 N8 C56 C55 178.5(4) . . . . ?
Zn1 N8 C56 C57 -0.9(7) . . . . ?
Zn1 N9 C57 C56 4.4(7) . . . . ?
Zn1 N9 C57 C58 -172.7(6) . . . . ?
Zn1 N9 C61 C60 171.8(8) . . . . ?
Zn2 O8 C14 O7 63.5(11) . . . . ?
Zn2 O8 C14 C12 -117.6(6) . . . . ?
Zn2 O9 C7 O10 49.5(8) . . . . ?
Zn2 O9 C7 C4 -130.8(4) . . . . ?
Zn2 N00K C70 C69 163.2(4) 2_765 . . . ?
Zn2 N00K C70 C78 -15.8(6) 2_765 . . . ?
Zn2 N00K C72 C71 -162.8(4) 2_765 . . . ?
Zn2 N00K C72 C73 18.6(6) 2_765 . . . ?
Zn2 N00R C73 C72 -7.5(6) 2_765 . . . ?
Zn2 N00R C73 C74 171.1(4) 2_765 . . . ?
Zn2 N00R C77 C76 -169.5(5) 2_765 . . . ?
Zn2 N10 C78 C70 3.4(6) 2_765 . . . ?
Zn2 N10 C78 C79 -179.6(4) 2_765 . . . ?
Zn2 N10 C82 C81 177.3(5) 2_765 . . . ?
Zn3 O13 C21 O14 111.1(6) . . . . ?
Zn3 O13 C21 C18 -71.0(9) . . . . ?
Zn3 O17 C35 O18 -37.9(8) . . . . ?
Zn3 O17 C35 C32 143.6(4) . . . . ?
Zn3 N4 C93 C92 4.7(6) . . . . ?
Zn3 N4 C93 C94 -174.0(4) . . . . ?
Zn3 N4 C97 C96 172.6(5) . . . . ?
Zn3 N5 C88 C87 0.9(6) . . . . ?
Zn3 N5 C88 C89 -176.9(4) . . . . ?
Zn3 N5 C92 C91 177.6(4) . . . . ?
Zn3 N5 C92 C93 1.2(6) . . . . ?
Zn3 N6 C83 C84 176.2(6) . . . . ?
Zn3 N6 C87 C86 -175.6(5) . . . . ?
Zn3 N6 C87 C88 3.7(6) . . . . ?
Zn4 O12 C46 O11 -0.9(5) . . . . ?
Zn4 O12 C46 C39 179.7(4) . . . . ?
Zn4 O14 C21 O13 7.3(9) 2_656 . . . ?
Zn4 O14 C21 C18 -170.6(4) 2_656 . . . ?
Zn4 N11 C114 C112 0.1(6) 1_456 . . . ?
Zn4 N11 C114 C115 179.5(5) 1_456 . . . ?
Zn4 N11 C118 C117 -179.8(6) 1_456 . . . ?
Zn4 N12 C106 C105 163.0(4) 1_456 . . . ?
Zn4 N12 C106 C107 -15.6(6) 1_456 . . . ?
Zn4 N12 C112 C113 -163.1(4) 1_456 . . . ?
Zn4 N12 C112 C114 13.2(6) 1_456 . . . ?
Zn4 N13 C107 C106 6.5(6) 1_456 . . . ?
Zn4 N13 C107 C108 -175.0(4) 1_456 . . . ?
Zn4 N13 C111 C110 176.1(5) 1_456 . . . ?
P1 O1 C15 C16 -67.6(7) . . . . ?
P1 O1 C15 C20 118.3(5) . . . . ?
P1 O2 C36 C37 135.2(6) . . . . ?
P1 O2 C36 C41 -58.2(9) . . . . ?
P1 O2 C36 C43 84.6(12) . . . . ?
P1 O2 C36 C44 -82.9(18) . . . . ?
P2 O5 C29 C30 96.0(5) . . . . ?
P2 O5 C29 C34 -86.9(5) . . . . ?
P2 O6 C1 C2 63.8(6) . . . . ?
P2 O6 C1 C6 -118.3(5) . . . . ?
P3 O3 C22 C23 -175.3(5) . . . . ?
P3 O3 C22 C26 8.7(9) . . . . ?
P3 O4 C8 C9 90.0(6) . . . . ?
P3 O4 C8 C10 -94.3(6) . . . . ?
O1 P1 O2 C36 -43.0(5) . . . . ?
O1 P1 N1 P3 -131.1(3) . . . . ?
O1 P1 N2 P2 136.3(3) . . . . ?
O1 C15 C16 C17 -172.3(5) . . . . ?
O1 C15 C20 C19 173.6(5) . . . . ?
O2 P1 O1 C15 159.9(5) . . . . ?
O2 P1 N1 P3 120.4(3) . . . . ?
O2 P1 N2 P2 -117.7(3) . . . . ?
O2 C36 C37 C38 176.3(8) . . . . ?
O2 C36 C41 C40 -178.8(12) . . . . ?
O2 C36 C43 C42 -174.2(15) . . . . ?
O2 C36 C44 C45 173(2) . . . . ?
O3 P3 O4 C8 166.7(4) . . . . ?
O3 P3 N1 P1 113.1(3) . . . . ?
O3 P3 N3 P2 -110.9(3) . . . . ?
O3 C22 C23 C27 -173.5(6) . . . . ?
O3 C22 C26 C25 173.4(6) . . . . ?
O4 P3 O3 C22 -67.0(5) . . . . ?
O4 P3 N1 P1 -136.8(3) . . . . ?
O4 P3 N3 P2 142.4(3) . . . . ?
O4 C8 C9 C13 179.4(5) . . . . ?
O4 C8 C10 C11 -179.2(5) . . . . ?
O5 P2 O6 C1 173.7(4) . . . . ?
O5 P2 N2 P1 -130.1(3) . . . . ?
O5 P2 N3 P3 118.4(3) . . . . ?
O5 C29 C30 C31 174.7(5) . . . . ?
O5 C29 C34 C33 -176.9(4) . . . . ?
O6 P2 O5 C29 170.4(4) . . . . ?
O6 P2 N2 P1 126.1(3) . . . . ?
O6 P2 N3 P3 -139.0(3) . . . . ?
O6 C1 C2 C3 177.9(5) . . . . ?
O6 C1 C6 C5 -176.1(5) . . . . ?
N00K C70 C78 N10 7.7(7) . . . . ?
N00K C70 C78 C79 -169.3(5) . . . . ?
N00K C72 C73 N00R -6.1(7) . . . . ?
N00K C72 C73 C74 175.3(5) . . . . ?
N00R C73 C74 C75 0.3(9) . . . . ?
N1 P1 O1 C15 42.8(5) . . . . ?
N1 P1 O2 C36 73.5(5) . . . . ?
N1 P1 N2 P2 7.6(4) . . . . ?
N1 P3 O3 C22 48.9(5) . . . . ?
N1 P3 O4 C8 48.5(4) . . . . ?
N1 P3 N3 P2 15.0(4) . . . . ?
N2 P1 O1 C15 -88.9(5) . . . . ?
N2 P1 O2 C36 -158.2(4) . . . . ?
N2 P1 N1 P3 -2.2(4) . . . . ?
N2 P2 O5 C29 54.8(4) . . . . ?
N2 P2 O6 C1 -72.0(4) . . . . ?
N2 P2 N3 P3 -9.9(4) . . . . ?
N3 P2 O5 C29 -77.0(4) . . . . ?
N3 P2 O6 C1 59.9(4) . . . . ?
N3 P2 N2 P1 -1.7(4) . . . . ?
N3 P3 O3 C22 178.3(5) . . . . ?
N3 P3 O4 C8 -83.6(4) . . . . ?
N3 P3 N1 P1 -8.8(4) . . . . ?
N4 C93 C94 C95 0.2(9) . . . . ?
N5 C88 C89 C90 -0.6(8) . . . . ?
N5 C92 C93 N4 -3.9(7) . . . . ?
N5 C92 C93 C94 174.8(5) . . . . ?
N6 C83 C84 C85 0.4(12) . . . . ?
N6 C87 C88 N5 -3.1(7) . . . . ?
N6 C87 C88 C89 174.7(5) . . . . ?
N7 C47 C48 C49 1.4(14) . . . . ?
N7 C51 C52 N8 -5.1(8) . . . . ?
N7 C51 C52 C53 177.3(5) . . . . ?
N8 C52 C53 C54 2.5(8) . . . . ?
N8 C56 C57 N9 -2.4(8) . . . . ?
N8 C56 C57 C58 174.7(7) . . . . ?
N9 C57 C58 C59 0.0(12) . . . . ?
N10 C78 C79 C80 1.9(9) . . . . ?
N11 C114 C115 C116 -0.5(10) . . . . ?
N12 C106 C107 N13 5.5(7) . . . . ?
N12 C106 C107 C108 -173.0(5) . . . . ?
N12 C112 C113 C104 0.7(8) . . . . ?
N12 C112 C114 N11 -8.3(7) . . . . ?
N12 C112 C114 C115 172.3(5) . . . . ?
N13 C107 C108 C109 -0.5(9) . . . . ?
C1 C2 C3 C4 -2.5(8) . . . . ?
C2 C1 C6 C5 1.8(9) . . . . ?
C2 C3 C4 C5 3.0(8) . . . . ?
C2 C3 C4 C7 176.9(5) . . . . ?
C3 C4 C5 C6 -1.1(9) . . . . ?
C3 C4 C7 O9 8.2(8) . . . . ?
C3 C4 C7 O10 -172.1(6) . . . . ?
C4 C5 C6 C1 -1.2(9) . . . . ?
C5 C4 C7 O9 -178.0(5) . . . . ?
C5 C4 C7 O10 1.7(9) . . . . ?
C6 C1 C2 C3 0.0(8) . . . . ?
C7 C4 C5 C6 -175.0(5) . . . . ?
C8 C9 C13 C12 -2.0(9) . . . . ?
C8 C10 C11 C12 1.6(10) . . . . ?
C9 C8 C10 C11 -3.6(9) . . . . ?
C10 C8 C9 C13 3.8(9) . . . . ?
C10 C11 C12 C13 0.1(10) . . . . ?
C10 C11 C12 C14 -176.3(6) . . . . ?
C11 C12 C13 C9 0.1(9) . . . . ?
C11 C12 C14 O7 -4.3(10) . . . . ?
C11 C12 C14 O8 176.7(6) . . . . ?
C13 C12 C14 O7 179.5(7) . . . . ?
C13 C12 C14 O8 0.5(10) . . . . ?
C14 C12 C13 C9 176.4(6) . . . . ?
C15 C16 C17 C18 -2.1(11) . . . . ?
C16 C15 C20 C19 -0.5(10) . . . . ?
C16 C17 C18 C19 1.6(10) . . . . ?
C16 C17 C18 C21 176.3(6) . . . . ?
C17 C18 C19 C20 -0.6(10) . . . . ?
C17 C18 C21 O13 170.9(6) . . . . ?
C17 C18 C21 O14 -11.2(10) . . . . ?
C18 C19 C20 C15 0.0(10) . . . . ?
C19 C18 C21 O13 -14.5(9) . . . . ?
C19 C18 C21 O14 163.5(6) . . . . ?
C20 C15 C16 C17 1.5(10) . . . . ?
C21 C18 C19 C20 -175.3(6) . . . . ?
C22 C23 C27 C24 -0.3(13) . . . . ?
C23 C22 C26 C25 -2.4(11) . . . . ?
C24 C25 C26 C22 -0.1(13) . . . . ?
C25 C24 C27 C23 -2.0(15) . . . . ?
C25 C24 C28 Zn1 32(4) . . . 2_756 ?
C25 C24 C28 O15 160.5(11) . . . . ?
C25 C24 C28 O16 -21.2(18) . . . . ?
C26 C22 C23 C27 2.6(11) . . . . ?
C27 C24 C25 C26 2.3(15) . . . . ?
C27 C24 C28 Zn1 -143(3) . . . 2_756 ?
C27 C24 C28 O15 -14.0(17) . . . . ?
C27 C24 C28 O16 164.2(12) . . . . ?
C28 C24 C25 C26 -172.7(9) . . . . ?
C28 C24 C27 C23 172.7(9) . . . . ?
C29 C30 C31 C32 2.1(9) . . . . ?
C30 C29 C34 C33 0.1(8) . . . . ?
C30 C31 C32 C33 0.3(8) . . . . ?
C30 C31 C32 C35 178.7(5) . . . . ?
C31 C32 C33 C34 -2.5(8) . . . . ?
C31 C32 C35 O17 -152.6(5) . . . . ?
C31 C32 C35 O18 28.8(8) . . . . ?
C32 C33 C34 C29 2.4(8) . . . . ?
C33 C32 C35 O17 25.9(8) . . . . ?
C33 C32 C35 O18 -152.8(6) . . . . ?
C34 C29 C30 C31 -2.2(8) . . . . ?
C35 C32 C33 C34 179.0(5) . . . . ?
C36 C37 C38 C39 8.8(14) . . . . ?
C36 C44 C45 C39 17(6) . . . . ?
C37 C36 C41 C40 -12.8(16) . . . . ?
C37 C38 C39 C40 -23.1(17) . . . . ?
C37 C38 C39 C46 -171.9(7) . . . . ?
C38 C39 C40 C41 20(3) . . . . ?
C38 C39 C46 O11 3.3(7) . . . . ?
C38 C39 C46 O12 -177.3(6) . . . . ?
C39 C40 C41 C36 -3(3) . . . . ?
C39 C42 C43 C36 -15(3) . . . . ?
C40 C39 C46 O11 -142.9(15) . . . . ?
C40 C39 C46 O12 36.5(15) . . . . ?
C41 C36 C37 C38 9.2(14) . . . . ?
C42 C39 C45 C44 -37(5) . . . . ?
C42 C39 C46 O11 64.9(13) . . . . ?
C42 C39 C46 O12 -115.7(13) . . . . ?
C43 C36 C44 C45 7(3) . . . . ?
C44 C36 C43 C42 -7(3) . . . . ?
C45 C39 C42 C43 36(3) . . . . ?
C45 C39 C46 O11 -130(3) . . . . ?
C45 C39 C46 O12 49(3) . . . . ?
C46 C39 C40 C41 165.6(13) . . . . ?
C46 C39 C42 C43 -157.5(15) . . . . ?
C46 C39 C45 C44 156(3) . . . . ?
C47 N7 C51 C50 -1.6(10) . . . . ?
C47 N7 C51 C52 -179.3(5) . . . . ?
C47 C48 C49 C50 -0.1(12) . . . . ?
C48 C49 C50 C51 -1.9(10) . . . . ?
C49 C50 C51 N7 2.9(10) . . . . ?
C49 C50 C51 C52 -179.7(6) . . . . ?
C50 C51 C52 N8 177.3(6) . . . . ?
C50 C51 C52 C53 -0.3(10) . . . . ?
C51 N7 C47 C48 -0.5(11) . . . . ?
C51 C52 C53 C54 179.9(5) . . . . ?
C52 N8 C56 C55 1.3(8) . . . . ?
C52 N8 C56 C57 -178.2(5) . . . . ?
C52 C53 C54 C55 -0.9(8) . . . . ?
C52 C53 C54 C62 -179.5(5) . . . . ?
C53 C54 C55 C56 -0.4(8) . . . . ?
C53 C54 C62 C63 30.3(8) . . . . ?
C53 C54 C62 C67 -149.4(6) . . . . ?
C54 C55 C56 N8 0.3(8) . . . . ?
C54 C55 C56 C57 179.7(5) . . . . ?
C54 C62 C63 C64 178.1(5) . . . . ?
C54 C62 C67 C66 -178.9(5) . . . . ?
C55 C54 C62 C63 -148.3(6) . . . . ?
C55 C54 C62 C67 32.0(8) . . . . ?
C55 C56 C57 N9 178.2(5) . . . . ?
C55 C56 C57 C58 -4.8(10) . . . . ?
C56 N8 C52 C51 179.7(5) . . . . ?
C56 N8 C52 C53 -2.7(9) . . . . ?
C56 C57 C58 C59 -176.8(6) . . . . ?
C57 N9 C61 C60 -0.7(13) . . . . ?
C57 C58 C59 C60 -0.1(13) . . . . ?
C58 C59 C60 C61 -0.3(16) . . . . ?
C59 C60 C61 N9 0.7(17) . . . . ?
C61 N9 C57 C56 177.5(6) . . . . ?
C61 N9 C57 C58 0.3(11) . . . . ?
C62 C54 C55 C56 178.2(5) . . . . ?
C62 C63 C64 C65 0.3(9) . . . . ?
C63 C62 C67 C66 1.4(8) . . . . ?
C63 C64 C65 C66 2.3(9) . . . . ?
C63 C64 C65 C68 -177.7(5) . . . . ?
C64 C65 C66 C67 -3.0(9) . . . . ?
C64 C65 C68 C69 -30.5(8) . . . . ?
C64 C65 C68 C71 148.7(6) . . . . ?
C65 C66 C67 C62 1.2(9) . . . . ?
C65 C68 C69 C70 -179.1(5) . . . . ?
C65 C68 C71 C72 179.2(5) . . . . ?
C66 C65 C68 C69 149.5(5) . . . . ?
C66 C65 C68 C71 -31.3(8) . . . . ?
C67 C62 C63 C64 -2.2(9) . . . . ?
C68 C65 C66 C67 176.9(5) . . . . ?
C68 C69 C70 N00K -0.3(8) . . . . ?
C68 C69 C70 C78 178.6(5) . . . . ?
C68 C71 C72 N00K 0.1(8) . . . . ?
C68 C71 C72 C73 178.5(5) . . . . ?
C69 C68 C71 C72 -1.7(8) . . . . ?
C69 C70 C78 N10 -171.3(5) . . . . ?
C69 C70 C78 C79 11.8(9) . . . . ?
C70 N00K C72 C71 1.4(8) . . . . ?
C70 N00K C72 C73 -177.1(5) . . . . ?
C70 C78 C79 C80 178.6(5) . . . . ?
C71 C68 C69 C70 1.8(8) . . . . ?
C71 C72 C73 N00R 175.4(5) . . . . ?
C71 C72 C73 C74 -3.2(9) . . . . ?
C72 N00K C70 C69 -1.3(8) . . . . ?
C72 N00K C70 C78 179.7(5) . . . . ?
C72 C73 C74 C75 178.8(5) . . . . ?
C73 N00R C77 C76 0.1(9) . . . . ?
C73 C74 C75 C76 -1.1(9) . . . . ?
C74 C75 C76 C77 1.3(10) . . . . ?
C75 C76 C77 N00R -0.9(10) . . . . ?
C77 N00R C73 C72 -178.5(5) . . . . ?
C77 N00R C73 C74 0.2(8) . . . . ?
C78 N10 C82 C81 0.5(9) . . . . ?
C78 C79 C80 C81 0.8(10) . . . . ?
C79 C80 C81 C82 -2.7(10) . . . . ?
C80 C81 C82 N10 2.1(11) . . . . ?
C82 N10 C78 C70 -179.6(5) . . . . ?
C82 N10 C78 C79 -2.6(8) . . . . ?
C83 N6 C87 C86 2.6(9) . . . . ?
C83 N6 C87 C88 -178.1(5) . . . . ?
C83 C84 C85 C86 0.2(12) . . . . ?
C84 C85 C86 C87 0.6(11) . . . . ?
C85 C86 C87 N6 -2.1(10) . . . . ?
C85 C86 C87 C88 178.7(6) . . . . ?
C86 C87 C88 N5 176.2(6) . . . . ?
C86 C87 C88 C89 -6.0(9) . . . . ?
C87 N6 C83 C84 -1.8(10) . . . . ?
C87 C88 C89 C90 -178.2(5) . . . . ?
C88 N5 C92 C91 0.1(8) . . . . ?
C88 N5 C92 C93 -176.4(5) . . . . ?
C88 C89 C90 C91 -0.1(8) . . . . ?
C88 C89 C90 C98 177.7(5) . . . . ?
C89 C90 C91 C92 0.7(8) . . . . ?
C89 C90 C98 C99 25.3(8) . . . . ?
C89 C90 C98 C103 -151.5(6) . . . . ?
C90 C91 C92 N5 -0.7(8) . . . . ?
C90 C91 C92 C93 175.3(5) . . . . ?
C90 C98 C99 C100 -178.5(5) . . . . ?
C90 C98 C103 C102 178.2(5) . . . . ?
C91 C90 C98 C99 -156.9(5) . . . . ?
C91 C90 C98 C103 26.2(8) . . . . ?
C91 C92 C93 N4 179.9(5) . . . . ?
C91 C92 C93 C94 -1.4(9) . . . . ?
C92 N5 C88 C87 178.4(4) . . . . ?
C92 N5 C88 C89 0.6(8) . . . . ?
C92 C93 C94 C95 -178.5(6) . . . . ?
C93 N4 C97 C96 -2.3(9) . . . . ?
C93 C94 C95 C96 -1.0(10) . . . . ?
C94 C95 C96 C97 0.3(10) . . . . ?
C95 C96 C97 N4 1.5(10) . . . . ?
C97 N4 C93 C92 -179.8(5) . . . . ?
C97 N4 C93 C94 1.4(8) . . . . ?
C98 C90 C91 C92 -177.1(5) . . . . ?
C98 C99 C100 C101 -0.1(9) . . . . ?
C99 C98 C103 C102 1.2(9) . . . . ?
C99 C100 C101 C102 2.0(9) . . . . ?
C99 C100 C101 C104 -177.9(5) . . . . ?
C100 C101 C102 C103 -2.2(9) . . . . ?
C100 C101 C104 C105 153.8(5) . . . . ?
C100 C101 C104 C113 -23.0(8) . . . . ?
C101 C102 C103 C98 0.7(10) . . . . ?
C101 C104 C105 C106 -174.6(5) . . . . ?
C101 C104 C113 C112 174.4(5) . . . . ?
C102 C101 C104 C105 -26.1(8) . . . . ?
C102 C101 C104 C113 157.1(6) . . . . ?
C103 C98 C99 C100 -1.5(9) . . . . ?
C104 C101 C102 C103 177.7(5) . . . . ?
C104 C105 C106 N12 -0.4(8) . . . . ?
C104 C105 C106 C107 178.1(5) . . . . ?
C105 C104 C113 C112 -2.5(8) . . . . ?
C105 C106 C107 N13 -173.0(5) . . . . ?
C105 C106 C107 C108 8.5(9) . . . . ?
C106 N12 C112 C113 1.4(7) . . . . ?
C106 N12 C112 C114 177.7(5) . . . . ?
C106 C107 C108 C109 177.9(6) . . . . ?
C107 N13 C111 C110 0.7(9) . . . . ?
C107 C108 C109 C110 -1.5(10) . . . . ?
C108 C109 C110 C111 3.0(11) . . . . ?
C109 C110 C111 N13 -2.7(10) . . . . ?
C111 N13 C107 C106 -177.6(5) . . . . ?
C111 N13 C107 C108 0.9(8) . . . . ?
C112 N12 C106 C105 -1.6(8) . . . . ?
C112 N12 C106 C107 179.8(4) . . . . ?
C112 C114 C115 C116 178.8(6) . . . . ?
C113 C104 C105 C106 2.4(8) . . . . ?
C113 C112 C114 N11 167.9(5) . . . . ?
C113 C112 C114 C115 -11.5(9) . . . . ?
C114 N11 C118 C117 -1.6(10) . . . . ?
C114 C112 C113 C104 -175.2(5) . . . . ?
C114 C115 C116 C117 0.5(11) . . . . ?
C115 C116 C117 C118 -0.9(12) . . . . ?
C116 C117 C118 N11 1.5(12) . . . . ?
C118 N11 C114 C112 -178.3(5) . . . . ?
C118 N11 C114 C115 1.1(8) . . . . ?

loop_
_smtbx_masks_void_nr
_smtbx_masks_void_average_x
_smtbx_masks_void_average_y
_smtbx_masks_void_average_z
_smtbx_masks_void_volume
_smtbx_masks_void_count_electrons
_smtbx_masks_void_content
1 -0.973 0.000 0.500 740.5 127.0 '4 HCOO,4 H2O'
2 0.500 -0.014 0.000 1160.9 341.6 '8 DMF,2 H2O'
